data_4334165
loop_
_publ_author_name
'Brian D. Rekken'
'Thomas M. Brown'
'Marilyn M. Olmstead'
'James C. Fettinger'
'Philip P. Power'

_publ_section_title
;
 Stable Plumbylene Dichalcogenolate Monomers with Large Differences in
 Their Interligand Angles and the Synthesis and Characterization of a
 Monothiolato Pb(II) Bromide and Lithium Trithiolato Plumbate
;
_journal_name_full 'Inorganic Chemistry'
_journal_page_first 3054
_journal_page_last 3062
_journal_paper_doi 10.1021/ic302513c
_journal_volume 52
_journal_year 2013
_chemical_formula_moiety '4(C60 H74 O2 Pb), 2(C4 H10 O)'
_chemical_formula_sum 'C248 H316 O10 Pb4'
_chemical_formula_weight 4285.75
_chemical_name_systematic
;
 ?
;
_space_group_crystal_system triclinic
_space_group_IT_number 2
_space_group_name_Hall '-P 1'
_space_group_name_H-M_alt 'P -1'
_symmetry_space_group_name_Hall '-P 1'
_symmetry_space_group_name_H-M 'P -1'
_atom_sites_solution_hydrogens geom
_audit_creation_method SHELXL-2012
_cell_angle_alpha 96.326(4)
_cell_angle_beta 92.024(5)
_cell_angle_gamma 91.391(5)
_cell_formula_units_Z 2
_cell_length_a 16.8740(14)
_cell_length_b 19.5017(17)
_cell_length_c 33.268(3)
_cell_measurement_reflns_used 9632
_cell_measurement_temperature 90(2)
_cell_measurement_theta_max 27.51
_cell_measurement_theta_min 2.46
_cell_volume 10869.7(16)
_computing_cell_refinement 'SAINT (8.18C) (Bruker, 2012)'
_computing_data_collection 'Apex2 (2010-11.3) (Bruker, 2010)'
_computing_data_reduction 'SAINT (8.18C) (Bruker, 2012)'
_computing_molecular_graphics 'Bruker SHELXTL'
_computing_publication_material 'Bruker SHELXTL'
_computing_structure_refinement 'SHELXL-2012 (Sheldrick, 2012)'
_computing_structure_solution 'SHELXS-97 (Sheldrick, 2008)'
_diffrn_ambient_temperature 90(2)
_diffrn_measured_fraction_theta_full 1.000
_diffrn_measured_fraction_theta_max 0.992
_diffrn_measurement_device_type 'Bruker Duo APEX-II CCD'
_diffrn_measurement_method '\f and \w scans'
_diffrn_radiation_type MoK\a
_diffrn_radiation_wavelength 0.71073
_diffrn_reflns_av_R_equivalents 0.0221
_diffrn_reflns_av_unetI/netI 0.0329
_diffrn_reflns_Laue_measured_fraction_full 1.000
_diffrn_reflns_Laue_measured_fraction_max 0.992
_diffrn_reflns_limit_h_max 21
_diffrn_reflns_limit_h_min -21
_diffrn_reflns_limit_k_max 25
_diffrn_reflns_limit_k_min -25
_diffrn_reflns_limit_l_max 43
_diffrn_reflns_limit_l_min -42
_diffrn_reflns_number 97776
_diffrn_reflns_point_group_measured_fraction_full 1.000
_diffrn_reflns_point_group_measured_fraction_max 0.992
_diffrn_reflns_theta_full 25.242
_diffrn_reflns_theta_max 27.498
_diffrn_reflns_theta_min 1.528
_exptl_absorpt_coefficient_mu 3.146
_exptl_absorpt_correction_T_max 0.5397
_exptl_absorpt_correction_T_min 0.4348
_exptl_absorpt_correction_type multi-scan
_exptl_absorpt_process_details 'SADABS 2008/1 (Sheldrick, 2008)'
_exptl_crystal_colour 'Pale Yellow'
_exptl_crystal_density_diffrn 1.309
_exptl_crystal_description Block
_exptl_crystal_F_000 4424
_exptl_crystal_size_max 0.366
_exptl_crystal_size_mid 0.255
_exptl_crystal_size_min 0.197
_refine_diff_density_max 1.318
_refine_diff_density_min -1.426
_refine_diff_density_rms 0.081
_refine_ls_extinction_method none
_refine_ls_goodness_of_fit_ref 1.011
_refine_ls_hydrogen_treatment constr
_refine_ls_matrix_type full
_refine_ls_number_parameters 2479
_refine_ls_number_reflns 49485
_refine_ls_number_restraints 85
_refine_ls_restrained_S_all 1.013
_refine_ls_R_factor_all 0.0331
_refine_ls_R_factor_gt 0.0247
_refine_ls_shift/su_max 0.006
_refine_ls_shift/su_mean 0.000
_refine_ls_structure_factor_coef Fsqd
_refine_ls_weighting_details
;
 w=1/[\s^2^(Fo^2^)+(0.0267P)^2^+7.9670P]
 where P=(Fo^2^+2Fc^2^)/3
;
_refine_ls_weighting_scheme calc
_refine_ls_wR_factor_gt 0.0567
_refine_ls_wR_factor_ref 0.0596
_reflns_Friedel_coverage 0.000
_reflns_number_gt 42395
_reflns_number_total 49485
_reflns_threshold_expression 'I > 2\s(I)'
_cod_data_source_file ic302513c_si_002_4.cif
_cod_data_source_block BDR162FMI
_cod_original_cell_volume 10869.6(16)
_cod_database_code 4334165
_shelx_space_group_comment
;
The symmetry employed for this shelxl refinement is uniquely defined
by the following loop, which should always be used as a source of
symmetry information in preference to the above space-group names.
They are only intended as comments.
;
_shelx_estimated_absorpt_t_min 0.392
_shelx_estimated_absorpt_t_max 0.576
_shelxl_version_number 2012-6

loop_
_space_group_symop_operation_xyz
'x, y, z'
'-x, -y, -z'

loop_
_atom_site_label
_atom_site_type_symbol
_atom_site_fract_x
_atom_site_fract_y
_atom_site_fract_z
_atom_site_U_iso_or_equiv
_atom_site_adp_type
_atom_site_occupancy
_atom_site_site_symmetry_order
_atom_site_calc_flag
_atom_site_refinement_flags_posn
_atom_site_refinement_flags_adp
_atom_site_refinement_flags_occupancy
_atom_site_disorder_assembly
_atom_site_disorder_group
Pb1 Pb 0.18404(2) 0.28056(2) 0.02626(2) 0.01398(2) Uani 1 1 d . . . . .
Pb2 Pb 0.29729(2) 0.22783(2) 0.46739(2) 0.01592(2) Uani 1 1 d . . . . .
Pb3 Pb 0.28698(2) 0.73920(2) 0.24321(2) 0.01564(2) Uani 1 1 d . . . . .
Pb4 Pb 0.78121(2) 0.26255(2) 0.24405(2) 0.01540(2) Uani 1 1 d . . . . .
O1 O 0.22825(9) 0.32924(8) -0.02648(5) 0.0175(3) Uani 1 1 d . . . . .
C1 C 0.18570(13) 0.36480(11) -0.05179(7) 0.0143(4) Uani 1 1 d . . . . .
C2 C 0.10334(13) 0.35213(11) -0.06021(7) 0.0140(4) Uani 1 1 d . . . . .
O2 O 0.24565(10) 0.18146(8) 0.01908(5) 0.0213(4) Uani 1 1 d . . . . .
C3 C 0.06313(14) 0.38700(12) -0.08880(7) 0.0161(5) Uani 1 1 d . . . . .
H3A H 0.0080 0.3777 -0.0943 0.019 Uiso 1 1 calc R U . . .
O3 O 0.24540(10) 0.33148(8) 0.47716(5) 0.0195(4) Uani 1 1 d . . . . .
C4 C 0.10236(14) 0.43508(12) -0.10941(7) 0.0190(5) Uani 1 1 d . . . . .
H4A H 0.0745 0.4587 -0.1288 0.023 Uiso 1 1 calc R U . . .
O4 O 0.26609(10) 0.18673(9) 0.52464(5) 0.0197(4) Uani 1 1 d . . . . .
C5 C 0.18282(14) 0.44809(12) -0.10130(7) 0.0177(5) Uani 1 1 d . . . . .
H5A H 0.2099 0.4808 -0.1154 0.021 Uiso 1 1 calc R U . . .
O5 O 0.17554(10) 0.67709(9) 0.23326(5) 0.0208(4) Uani 1 1 d . . . . .
C6 C 0.22507(13) 0.41425(12) -0.07288(7) 0.0153(5) Uani 1 1 d . . . . .
O6 O 0.23398(10) 0.84155(8) 0.25786(5) 0.0188(3) Uani 1 1 d . . . . .
C7 C 0.06061(13) 0.30039(11) -0.03812(7) 0.0138(4) Uani 1 1 d . . . . .
O7 O 0.72741(10) 0.16852(8) 0.26396(5) 0.0178(3) Uani 1 1 d . . . . .
C8 C 0.00983(13) 0.32256(12) -0.00679(7) 0.0154(5) Uani 1 1 d . . . . .
O8 O 0.67137(10) 0.31935(8) 0.23363(5) 0.0178(3) Uani 1 1 d . . . . .
C9 C -0.02403(14) 0.27303(12) 0.01532(8) 0.0201(5) Uani 1 1 d . . . . .
H9A H -0.0590 0.2872 0.0362 0.024 Uiso 1 1 calc R U . . .
C10 C -0.00749(15) 0.20393(13) 0.00721(8) 0.0226(5) Uani 1 1 d . . . . .
H10A H -0.0297 0.1714 0.0232 0.027 Uiso 1 1 calc R U . . .
C11 C 0.04145(15) 0.18155(12) -0.02415(8) 0.0216(5) Uani 1 1 d . . . . .
H11A H 0.0518 0.1338 -0.0296 0.026 Uiso 1 1 calc R U . . .
C12 C 0.07555(13) 0.22904(12) -0.04769(7) 0.0162(5) Uani 1 1 d . . . . .
C13 C -0.00503(14) 0.39895(12) 0.00494(7) 0.0167(5) Uani 1 1 d . . . . .
H13A H 0.0043 0.4236 -0.0194 0.020 Uiso 1 1 calc R U . . .
C14 C 0.05432(15) 0.42879(13) 0.03843(8) 0.0231(5) Uani 1 1 d . . . . .
H14A H 0.1084 0.4198 0.0298 0.028 Uiso 1 1 calc R U . . .
H14B H 0.0450 0.4070 0.0631 0.028 Uiso 1 1 calc R U . . .
H14C H 0.0476 0.4787 0.0438 0.028 Uiso 1 1 calc R U . . .
C15 C -0.09014(15) 0.41251(14) 0.01754(9) 0.0271(6) Uani 1 1 d . . . . .
H15A H -0.1274 0.3930 -0.0042 0.033 Uiso 1 1 calc R U . . .
H15B H -0.0974 0.4624 0.0228 0.033 Uiso 1 1 calc R U . . .
H15C H -0.1001 0.3909 0.0422 0.033 Uiso 1 1 calc R U . . .
C16 C 0.12539(15) 0.20489(12) -0.08344(7) 0.0192(5) Uani 1 1 d . . . . .
H16A H 0.1674 0.2412 -0.0856 0.023 Uiso 1 1 calc R U . . .
C17 C 0.16675(18) 0.13720(14) -0.07940(8) 0.0310(6) Uani 1 1 d . . . . .
H17A H 0.1996 0.1416 -0.0543 0.037 Uiso 1 1 calc R U . . .
H17B H 0.2004 0.1264 -0.1026 0.037 Uiso 1 1 calc R U . . .
H17C H 0.1269 0.1000 -0.0787 0.037 Uiso 1 1 calc R U . . .
C18 C 0.07359(19) 0.19863(17) -0.12247(8) 0.0393(8) Uani 1 1 d . . . . .
H18A H 0.1058 0.1830 -0.1455 0.047 Uiso 1 1 calc R U . . .
H18B H 0.0519 0.2437 -0.1263 0.047 Uiso 1 1 calc R U . . .
H18C H 0.0300 0.1652 -0.1206 0.047 Uiso 1 1 calc R U . . .
C19 C 0.31351(14) 0.42690(12) -0.06736(7) 0.0163(5) Uani 1 1 d . . . . .
C20 C 0.34530(14) 0.48524(12) -0.04269(7) 0.0166(5) Uani 1 1 d . . . . .
C21 C 0.42772(14) 0.49548(13) -0.03956(7) 0.0202(5) Uani 1 1 d . . . . .
H21A H 0.4499 0.5346 -0.0231 0.024 Uiso 1 1 calc R U . . .
C22 C 0.47740(15) 0.44943(14) -0.06008(7) 0.0234(5) Uani 1 1 d . . . . .
H22A H 0.5333 0.4568 -0.0573 0.028 Uiso 1 1 calc R U . . .
C23 C 0.44584(15) 0.39283(14) -0.08458(8) 0.0235(5) Uani 1 1 d . . . . .
H23A H 0.4805 0.3616 -0.0985 0.028 Uiso 1 1 calc R U . . .
C24 C 0.36374(14) 0.38077(13) -0.08920(7) 0.0197(5) Uani 1 1 d . . . . .
C25 C 0.29128(14) 0.53531(12) -0.01922(7) 0.0174(5) Uani 1 1 d . . . . .
H25A H 0.2408 0.5369 -0.0357 0.021 Uiso 1 1 calc R U . . .
C26 C 0.32513(16) 0.60916(13) -0.01065(8) 0.0256(6) Uani 1 1 d . . . . .
H26A H 0.3383 0.6266 -0.0362 0.031 Uiso 1 1 calc R U . . .
H26B H 0.3731 0.6096 0.0069 0.031 Uiso 1 1 calc R U . . .
H26C H 0.2857 0.6387 0.0029 0.031 Uiso 1 1 calc R U . . .
C27 C 0.27049(15) 0.50807(13) 0.02090(7) 0.0219(5) Uani 1 1 d . . . . .
H27A H 0.2486 0.4608 0.0154 0.026 Uiso 1 1 calc R U . . .
H27B H 0.2311 0.5377 0.0344 0.026 Uiso 1 1 calc R U . . .
H27C H 0.3185 0.5083 0.0384 0.026 Uiso 1 1 calc R U . . .
C28 C 0.33033(16) 0.32128(14) -0.11888(8) 0.0274(6) Uani 1 1 d . . . . .
H28A H 0.2721 0.3171 -0.1147 0.033 Uiso 1 1 calc R U . . .
C29 C 0.3667(2) 0.25265(17) -0.11153(12) 0.0544(10) Uani 1 1 d . . . . .
H29A H 0.3588 0.2438 -0.0835 0.065 Uiso 1 1 calc R U . . .
H29B H 0.4236 0.2547 -0.1163 0.065 Uiso 1 1 calc R U . . .
H29C H 0.3411 0.2154 -0.1300 0.065 Uiso 1 1 calc R U . . .
C30 C 0.34063(19) 0.33712(19) -0.16235(9) 0.0408(8) Uani 1 1 d . . . . .
H30A H 0.3190 0.2984 -0.1811 0.049 Uiso 1 1 calc R U . . .
H30B H 0.3972 0.3441 -0.1670 0.049 Uiso 1 1 calc R U . . .
H30C H 0.3123 0.3791 -0.1669 0.049 Uiso 1 1 calc R U . . .
C31 C 0.29006(13) 0.15071(12) 0.04612(7) 0.0144(4) Uani 1 1 d . . . . .
C32 C 0.32131(13) 0.18672(11) 0.08275(7) 0.0132(4) Uani 1 1 d . . . . .
C33 C 0.37323(13) 0.15424(12) 0.10771(7) 0.0156(5) Uani 1 1 d . . . . .
H33A H 0.3956 0.1795 0.1316 0.019 Uiso 1 1 calc R U . . .
C34 C 0.39278(14) 0.08600(12) 0.09831(7) 0.0181(5) Uani 1 1 d . . . . .
H34A H 0.4298 0.0649 0.1149 0.022 Uiso 1 1 calc R U . . .
C35 C 0.35719(14) 0.04882(12) 0.06397(7) 0.0168(5) Uani 1 1 d . . . . .
H35A H 0.3679 0.0012 0.0582 0.020 Uiso 1 1 calc R U . . .
C36 C 0.30615(13) 0.07967(12) 0.03786(7) 0.0143(4) Uani 1 1 d . . . . .
C37 C 0.29726(13) 0.25919(11) 0.09469(7) 0.0143(4) Uani 1 1 d . . . . .
C38 C 0.23235(14) 0.27212(12) 0.11992(7) 0.0165(5) Uani 1 1 d . . . . .
C39 C 0.20766(15) 0.34046(13) 0.12813(8) 0.0229(5) Uani 1 1 d . . . . .
H39A H 0.1642 0.3500 0.1451 0.027 Uiso 1 1 calc R U . . .
C40 C 0.24570(16) 0.39386(13) 0.11189(8) 0.0263(6) Uani 1 1 d . . . . .
H40A H 0.2275 0.4396 0.1172 0.032 Uiso 1 1 calc R U . . .
C41 C 0.31019(16) 0.38106(12) 0.08792(8) 0.0234(5) Uani 1 1 d . . . . .
H41A H 0.3363 0.4185 0.0774 0.028 Uiso 1 1 calc R U . . .
C42 C 0.33794(14) 0.31424(12) 0.07886(7) 0.0181(5) Uani 1 1 d . . . . .
C43 C 0.18824(14) 0.21413(12) 0.13787(7) 0.0190(5) Uani 1 1 d . . . . .
H43A H 0.2220 0.1726 0.1348 0.023 Uiso 1 1 calc R U . . .
C44 C 0.10911(16) 0.19498(15) 0.11470(9) 0.0318(6) Uani 1 1 d . . . . .
H44A H 0.1186 0.1841 0.0858 0.038 Uiso 1 1 calc R U . . .
H44B H 0.0735 0.2339 0.1184 0.038 Uiso 1 1 calc R U . . .
H44C H 0.0847 0.1547 0.1250 0.038 Uiso 1 1 calc R U . . .
C45 C 0.17480(19) 0.23140(16) 0.18303(8) 0.0357(7) Uani 1 1 d . . . . .
H45A H 0.2258 0.2433 0.1974 0.043 Uiso 1 1 calc R U . . .
H45B H 0.1504 0.1913 0.1936 0.043 Uiso 1 1 calc R U . . .
H45C H 0.1397 0.2707 0.1870 0.043 Uiso 1 1 calc R U . . .
C46 C 0.41362(15) 0.30307(13) 0.05589(8) 0.0229(5) Uani 1 1 d . . . . .
H46A H 0.4184 0.2524 0.0481 0.027 Uiso 1 1 calc R U . . .
C47 C 0.48460(17) 0.32801(18) 0.08405(10) 0.0400(8) Uani 1 1 d . . . . .
H47A H 0.4833 0.3045 0.1086 0.048 Uiso 1 1 calc R U . . .
H47B H 0.4820 0.3780 0.0914 0.048 Uiso 1 1 calc R U . . .
H47C H 0.5339 0.3175 0.0702 0.048 Uiso 1 1 calc R U . . .
C48 C 0.41487(17) 0.33894(19) 0.01735(9) 0.0422(8) Uani 1 1 d . . . . .
H48A H 0.3696 0.3222 -0.0006 0.051 Uiso 1 1 calc R U . . .
H48B H 0.4643 0.3288 0.0036 0.051 Uiso 1 1 calc R U . . .
H48C H 0.4115 0.3889 0.0244 0.051 Uiso 1 1 calc R U . . .
C49 C 0.26423(14) 0.03641(12) 0.00289(7) 0.0167(5) Uani 1 1 d . . . . .
C50 C 0.18932(15) 0.00680(12) 0.00882(7) 0.0187(5) Uani 1 1 d . . . . .
C51 C 0.14933(16) -0.03248(13) -0.02398(8) 0.0238(5) Uani 1 1 d . . . . .
H51A H 0.0983 -0.0520 -0.0205 0.029 Uiso 1 1 calc R U . . .
C52 C 0.18340(16) -0.04307(13) -0.06128(8) 0.0235(5) Uani 1 1 d . . . . .
H52A H 0.1555 -0.0694 -0.0833 0.028 Uiso 1 1 calc R U . . .
C53 C 0.25801(15) -0.01537(12) -0.06664(7) 0.0212(5) Uani 1 1 d . . . . .
H53A H 0.2812 -0.0236 -0.0923 0.025 Uiso 1 1 calc R U . . .
C54 C 0.29985(14) 0.02448(12) -0.03497(7) 0.0181(5) Uani 1 1 d . . . B .
C55 C 0.15267(15) 0.01340(13) 0.05035(8) 0.0215(5) Uani 1 1 d . . . . .
H55A H 0.1809 0.0525 0.0675 0.026 Uiso 1 1 calc R U . . .
C56 C 0.06447(16) 0.02874(14) 0.04906(9) 0.0280(6) Uani 1 1 d . . . . .
H56A H 0.0562 0.0709 0.0361 0.034 Uiso 1 1 calc R U . . .
H56B H 0.0455 0.0351 0.0767 0.034 Uiso 1 1 calc R U . . .
H56C H 0.0350 -0.0099 0.0335 0.034 Uiso 1 1 calc R U . . .
C57 C 0.16637(18) -0.05258(14) 0.07061(8) 0.0303(6) Uani 1 1 d . . . . .
H57A H 0.2232 -0.0619 0.0715 0.036 Uiso 1 1 calc R U . . .
H57B H 0.1374 -0.0915 0.0550 0.036 Uiso 1 1 calc R U . . .
H57C H 0.1473 -0.0464 0.0982 0.036 Uiso 1 1 calc R U . . .
C58 C 0.38201(15) 0.05521(13) -0.04089(7) 0.0232(5) Uani 1 1 d D . . . .
H58 H 0.3872 0.1002 -0.0233 0.028 Uiso 0.52 1 calc R U P A 1
H58B H 0.4099 0.0611 -0.0136 0.028 Uiso 0.48 1 calc R U P A 2
C59 C 0.4470(3) 0.0109(3) -0.02797(17) 0.0370(14) Uani 0.52 1 d D U P B 1
H59A H 0.4985 0.0329 -0.0320 0.044 Uiso 0.52 1 calc R U P B 1
H59B H 0.4429 -0.0343 -0.0442 0.044 Uiso 0.52 1 calc R U P B 1
H59C H 0.4423 0.0048 0.0007 0.044 Uiso 0.52 1 calc R U P B 1
C60 C 0.3926(4) 0.0708(3) -0.08523(14) 0.0338(13) Uani 0.52 1 d D . P B 1
H60A H 0.3450 0.0926 -0.0950 0.041 Uiso 0.52 1 calc R U P B 1
H60B H 0.4009 0.0276 -0.1024 0.041 Uiso 0.52 1 calc R U P B 1
H60C H 0.4387 0.1020 -0.0863 0.041 Uiso 0.52 1 calc R U P B 1
C59B C 0.4336(3) 0.0079(3) -0.06880(16) 0.0248(11) Uani 0.48 1 d D U P B 2
H59D H 0.4104 0.0030 -0.0964 0.030 Uiso 0.48 1 calc R U P B 2
H59E H 0.4360 -0.0376 -0.0590 0.030 Uiso 0.48 1 calc R U P B 2
H59F H 0.4873 0.0282 -0.0687 0.030 Uiso 0.48 1 calc R U P B 2
C60B C 0.3771(3) 0.1256(2) -0.05432(19) 0.0279(12) Uani 0.48 1 d D . P B 2
H60D H 0.4307 0.1459 -0.0549 0.033 Uiso 0.48 1 calc R U P B 2
H60E H 0.3457 0.1547 -0.0354 0.033 Uiso 0.48 1 calc R U P B 2
H60F H 0.3518 0.1222 -0.0814 0.033 Uiso 0.48 1 calc R U P B 2
C61 C 0.31441(14) 0.15089(12) 0.54702(7) 0.0167(5) Uani 1 1 d . . . . .
C62 C 0.39816(14) 0.16024(12) 0.54847(7) 0.0160(5) Uani 1 1 d . . . . .
C63 C 0.44558(14) 0.12534(12) 0.57423(7) 0.0179(5) Uani 1 1 d . . . . .
H63A H 0.5015 0.1330 0.5752 0.021 Uiso 1 1 calc R U . . .
C64 C 0.41251(15) 0.07963(12) 0.59847(7) 0.0205(5) Uani 1 1 d . . . . .
H64A H 0.4451 0.0564 0.6161 0.025 Uiso 1 1 calc R U . . .
C65 C 0.33058(15) 0.06846(12) 0.59643(7) 0.0205(5) Uani 1 1 d . . . . .
H65A H 0.3078 0.0365 0.6126 0.025 Uiso 1 1 calc R U . . .
C66 C 0.28090(14) 0.10283(12) 0.57124(7) 0.0184(5) Uani 1 1 d . . . . .
C67 C 0.43551(13) 0.20686(12) 0.52116(7) 0.0161(5) Uani 1 1 d . . . . .
C68 C 0.47508(14) 0.17807(12) 0.48664(7) 0.0174(5) Uani 1 1 d . . . . .
C69 C 0.50459(15) 0.22287(13) 0.46031(7) 0.0215(5) Uani 1 1 d . . . . .
H69A H 0.5321 0.2045 0.4373 0.026 Uiso 1 1 calc R U . . .
C70 C 0.49453(15) 0.29325(14) 0.46711(7) 0.0235(5) Uani 1 1 d . . . . .
H70A H 0.5136 0.3225 0.4483 0.028 Uiso 1 1 calc R U . . .
C71 C 0.45660(15) 0.32156(13) 0.50135(7) 0.0213(5) Uani 1 1 d . . . . .
H71A H 0.4505 0.3701 0.5059 0.026 Uiso 1 1 calc R U . . .
C72 C 0.42750(14) 0.27928(12) 0.52909(7) 0.0167(5) Uani 1 1 d . . . . .
C73 C 0.48577(15) 0.10064(13) 0.47719(7) 0.0218(5) Uani 1 1 d . . . . .
H73A H 0.4631 0.0777 0.4998 0.026 Uiso 1 1 calc R U . . .
C74 C 0.44037(17) 0.07152(15) 0.43805(9) 0.0325(6) Uani 1 1 d . . . . .
H74A H 0.3843 0.0830 0.4399 0.039 Uiso 1 1 calc R U . . .
H74B H 0.4450 0.0213 0.4341 0.039 Uiso 1 1 calc R U . . .
H74C H 0.4627 0.0917 0.4151 0.039 Uiso 1 1 calc R U . . .
C75 C 0.57359(17) 0.08318(16) 0.47552(10) 0.0373(7) Uani 1 1 d . . . . .
H75A H 0.6012 0.1021 0.5009 0.045 Uiso 1 1 calc R U . . .
H75B H 0.5971 0.1033 0.4528 0.045 Uiso 1 1 calc R U . . .
H75C H 0.5787 0.0330 0.4718 0.045 Uiso 1 1 calc R U . . .
C76 C 0.39235(15) 0.31050(12) 0.56827(7) 0.0188(5) Uani 1 1 d . . . . .
H76A H 0.3507 0.2773 0.5757 0.023 Uiso 1 1 calc R U . . .
C77 C 0.45685(17) 0.31739(15) 0.60194(8) 0.0283(6) Uani 1 1 d . . . . .
H77A H 0.4813 0.2726 0.6035 0.034 Uiso 1 1 calc R U . . .
H77B H 0.4333 0.3325 0.6278 0.034 Uiso 1 1 calc R U . . .
H77C H 0.4973 0.3514 0.5962 0.034 Uiso 1 1 calc R U . . .
C78 C 0.35347(18) 0.37990(14) 0.56569(8) 0.0295(6) Uani 1 1 d . . . . .
H78A H 0.3120 0.3750 0.5441 0.035 Uiso 1 1 calc R U . . .
H78B H 0.3936 0.4142 0.5598 0.035 Uiso 1 1 calc R U . . .
H78C H 0.3299 0.3951 0.5915 0.035 Uiso 1 1 calc R U . . .
C79 C 0.19296(15) 0.08893(13) 0.57042(7) 0.0197(5) Uani 1 1 d . . . . .
C80 C 0.15987(16) 0.02785(14) 0.54847(8) 0.0244(6) Uani 1 1 d . . . . .
C81 C 0.07780(17) 0.01599(16) 0.54934(9) 0.0323(7) Uani 1 1 d . . . . .
H81A H 0.0544 -0.0243 0.5345 0.039 Uiso 1 1 calc R U . . .
C82 C 0.03010(17) 0.06162(17) 0.57131(9) 0.0366(7) Uani 1 1 d . . . . .
H82A H -0.0254 0.0524 0.5715 0.044 Uiso 1 1 calc R U . . .
C83 C 0.06273(17) 0.12060(16) 0.59304(9) 0.0332(7) Uani 1 1 d . . . . .
H83A H 0.0295 0.1514 0.6083 0.040 Uiso 1 1 calc R U . . .
C84 C 0.14417(16) 0.13550(14) 0.59289(8) 0.0257(6) Uani 1 1 d . . . . .
C85 C 0.21167(17) -0.02262(14) 0.52390(8) 0.0278(6) Uani 1 1 d . . . . .
H85A H 0.2656 -0.0196 0.5375 0.033 Uiso 1 1 calc R U . . .
C86 C 0.1824(2) -0.09802(16) 0.52131(12) 0.0488(9) Uani 1 1 d . . . . .
H86A H 0.1767 -0.1112 0.5487 0.059 Uiso 1 1 calc R U . . .
H86B H 0.2209 -0.1277 0.5071 0.059 Uiso 1 1 calc R U . . .
H86C H 0.1310 -0.1034 0.5065 0.059 Uiso 1 1 calc R U . . .
C87 C 0.2209(2) -0.00173(17) 0.48128(9) 0.0411(8) Uani 1 1 d . . . . .
H87A H 0.2398 0.0465 0.4831 0.049 Uiso 1 1 calc R U . . .
H87B H 0.1695 -0.0068 0.4664 0.049 Uiso 1 1 calc R U . . .
H87C H 0.2592 -0.0315 0.4670 0.049 Uiso 1 1 calc R U . . .
C88 C 0.17912(17) 0.20065(14) 0.61753(8) 0.0297(6) Uani 1 1 d . . . . .
H88A H 0.2340 0.2079 0.6080 0.036 Uiso 1 1 calc R U . . .
C89 C 0.1871(3) 0.1914(2) 0.66204(11) 0.0725(14) Uani 1 1 d . . . . .
H89A H 0.2165 0.1496 0.6654 0.087 Uiso 1 1 calc R U . . .
H89B H 0.1343 0.1872 0.6730 0.087 Uiso 1 1 calc R U . . .
H89C H 0.2158 0.2315 0.6766 0.087 Uiso 1 1 calc R U . . .
C90 C 0.1339(3) 0.2653(2) 0.61127(14) 0.0798(15) Uani 1 1 d . . . . .
H90A H 0.1593 0.3050 0.6279 0.096 Uiso 1 1 calc R U . . .
H90B H 0.0790 0.2595 0.6192 0.096 Uiso 1 1 calc R U . . .
H90C H 0.1343 0.2730 0.5827 0.096 Uiso 1 1 calc R U . . .
C91 C 0.19929(14) 0.36348(12) 0.45163(7) 0.0167(5) Uani 1 1 d . . . . .
C92 C 0.15585(14) 0.32695(13) 0.41847(7) 0.0185(5) Uani 1 1 d . . . . .
C93 C 0.10297(15) 0.36162(14) 0.39484(8) 0.0247(6) Uani 1 1 d . . . . .
H93A H 0.0727 0.3363 0.3733 0.030 Uiso 1 1 calc R U . . .
C94 C 0.09432(16) 0.43205(14) 0.40243(8) 0.0276(6) Uani 1 1 d . . . . .
H94A H 0.0571 0.4549 0.3869 0.033 Uiso 1 1 calc R U . . .
C95 C 0.14078(15) 0.46907(14) 0.43321(8) 0.0239(5) Uani 1 1 d . . . . .
H95A H 0.1367 0.5178 0.4376 0.029 Uiso 1 1 calc R U . . .
C96 C 0.19337(14) 0.43625(13) 0.45774(7) 0.0190(5) Uani 1 1 d . . . . .
C97 C 0.16881(14) 0.25166(13) 0.40822(7) 0.0191(5) Uani 1 1 d . . . . .
C98 C 0.22446(15) 0.22988(14) 0.37890(7) 0.0216(5) Uani 1 1 d . . . . .
C99 C 0.24099(16) 0.15975(14) 0.37267(8) 0.0273(6) Uani 1 1 d . . . . .
H99A H 0.2786 0.1445 0.3533 0.033 Uiso 1 1 calc R U . . .
C100 C 0.20387(17) 0.11207(14) 0.39399(9) 0.0302(6) Uani 1 1 d . . . . .
H10B H 0.2167 0.0647 0.3895 0.036 Uiso 1 1 calc R U . . .
C101 C 0.14780(16) 0.13332(14) 0.42200(8) 0.0287(6) Uani 1 1 d . . . . .
H10C H 0.1214 0.1001 0.4360 0.034 Uiso 1 1 calc R U . . .
C102 C 0.12962(15) 0.20317(13) 0.42990(8) 0.0221(5) Uani 1 1 d . . . . .
C103 C 0.26760(17) 0.28124(15) 0.35512(8) 0.0282(6) Uani 1 1 d . . . . .
H10D H 0.2354 0.3237 0.3558 0.034 Uiso 1 1 calc R U . . .
C104 C 0.3484(2) 0.30186(18) 0.37377(10) 0.0466(9) Uani 1 1 d . . . . .
H10E H 0.3434 0.3199 0.4022 0.056 Uiso 1 1 calc R U . . .
H10F H 0.3724 0.3376 0.3592 0.056 Uiso 1 1 calc R U . . .
H10G H 0.3821 0.2615 0.3721 0.056 Uiso 1 1 calc R U . . .
C105 C 0.2764(2) 0.2531(2) 0.31060(9) 0.0574(11) Uani 1 1 d . . . . .
H10H H 0.3043 0.2876 0.2966 0.069 Uiso 1 1 calc R U . . .
H10I H 0.2237 0.2429 0.2976 0.069 Uiso 1 1 calc R U . . .
H10J H 0.3067 0.2107 0.3091 0.069 Uiso 1 1 calc R U . . .
C106 C 0.06587(15) 0.22591(14) 0.45921(8) 0.0249(6) Uani 1 1 d . . . . .
H10K H 0.0779 0.2751 0.4701 0.030 Uiso 1 1 calc R U . . .
C107 C -0.01465(17) 0.22272(19) 0.43610(9) 0.0419(8) Uani 1 1 d . . . . .
H10L H -0.0114 0.2502 0.4132 0.050 Uiso 1 1 calc R U . . .
H10M H -0.0553 0.2413 0.4543 0.050 Uiso 1 1 calc R U . . .
H10N H -0.0287 0.1747 0.4260 0.050 Uiso 1 1 calc R U . . .
C108 C 0.06189(17) 0.18334(16) 0.49525(9) 0.0319(6) Uani 1 1 d . . . . .
H10O H 0.1137 0.1856 0.5097 0.038 Uiso 1 1 calc R U . . .
H10P H 0.0479 0.1352 0.4854 0.038 Uiso 1 1 calc R U . . .
H10Q H 0.0216 0.2020 0.5136 0.038 Uiso 1 1 calc R U . . .
C109 C 0.24434(14) 0.47889(12) 0.48969(7) 0.0176(5) Uani 1 1 d . . . C .
C110 C 0.31915(15) 0.50348(12) 0.47976(7) 0.0188(5) Uani 1 1 d . . . . .
C111 C 0.36515(16) 0.54432(13) 0.50945(8) 0.0231(5) Uani 1 1 d . . . . .
H11B H 0.4159 0.5613 0.5030 0.028 Uiso 1 1 calc R U . . .
C112 C 0.33795(16) 0.56045(13) 0.54810(8) 0.0255(6) Uani 1 1 d . . . . .
H11C H 0.3702 0.5876 0.5681 0.031 Uiso 1 1 calc R U . . .
C113 C 0.26374(16) 0.53687(14) 0.55736(8) 0.0265(6) Uani 1 1 d . . . C .
H11D H 0.2450 0.5488 0.5837 0.032 Uiso 1 1 calc R U . . .
C114 C 0.21563(15) 0.49582(14) 0.52870(8) 0.0241(5) Uani 1 1 d D . . . .
C115 C 0.34905(15) 0.48904(13) 0.43703(7) 0.0217(5) Uani 1 1 d . . . . .
H11E H 0.3182 0.4482 0.4232 0.026 Uiso 1 1 calc R U . . .
C116 C 0.3338(2) 0.55017(17) 0.41311(9) 0.0410(8) Uani 1 1 d . . . . .
H11F H 0.2773 0.5607 0.4135 0.049 Uiso 1 1 calc R U . . .
H11G H 0.3491 0.5386 0.3851 0.049 Uiso 1 1 calc R U . . .
H11H H 0.3652 0.5905 0.4254 0.049 Uiso 1 1 calc R U . . .
C117 C 0.43723(17) 0.47217(16) 0.43617(8) 0.0309(6) Uani 1 1 d . . . . .
H11I H 0.4469 0.4325 0.4512 0.037 Uiso 1 1 calc R U . . .
H11J H 0.4690 0.5121 0.4487 0.037 Uiso 1 1 calc R U . . .
H11K H 0.4523 0.4611 0.4081 0.037 Uiso 1 1 calc R U . . .
C118 C 0.1324(3) 0.4728(4) 0.5380(2) 0.0366(9) Uani 0.71 1 d D . P C 1
H11L H 0.1164 0.4323 0.5180 0.044 Uiso 0.71 1 calc R U P C 1
C119 C 0.1289(3) 0.4496(3) 0.58020(15) 0.0420(12) Uani 0.71 1 d D U P C 1
H11M H 0.1650 0.4115 0.5824 0.050 Uiso 0.71 1 calc R U P C 1
H11N H 0.0746 0.4342 0.5849 0.050 Uiso 0.71 1 calc R U P C 1
H11O H 0.1448 0.4883 0.6004 0.050 Uiso 0.71 1 calc R U P C 1
C120 C 0.0743(3) 0.5294(4) 0.5329(2) 0.093(3) Uani 0.71 1 d D U P C 1
H12A H 0.0211 0.5138 0.5393 0.111 Uiso 0.71 1 calc R U P C 1
H12B H 0.0739 0.5405 0.5049 0.111 Uiso 0.71 1 calc R U P C 1
H12C H 0.0904 0.5706 0.5512 0.111 Uiso 0.71 1 calc R U P C 1
C18B C 0.1367(6) 0.4691(7) 0.5422(6) 0.0366(9) Uani 0.29 1 d D . P C 2
H11P H 0.1069 0.4509 0.5165 0.044 Uiso 0.29 1 calc R U P C 2
C19B C 0.1399(8) 0.4082(7) 0.5671(5) 0.053(3) Uani 0.29 1 d D U P C 2
H9BA H 0.1373 0.3650 0.5490 0.080 Uiso 0.29 1 calc R U P C 2
H9BB H 0.0949 0.4094 0.5850 0.080 Uiso 0.29 1 calc R U P C 2
H9BC H 0.1896 0.4109 0.5835 0.080 Uiso 0.29 1 calc R U P C 2
C20B C 0.0861(7) 0.5263(9) 0.5613(5) 0.071(5) Uani 0.29 1 d D . P C 2
H2AA H 0.1065 0.5411 0.5890 0.107 Uiso 0.29 1 calc R U P C 2
H2AB H 0.0311 0.5092 0.5621 0.107 Uiso 0.29 1 calc R U P C 2
H2AC H 0.0879 0.5655 0.5453 0.107 Uiso 0.29 1 calc R U P C 2
C121 C 0.15666(13) 0.62637(12) 0.20359(7) 0.0160(5) Uani 1 1 d . . . . .
C122 C 0.19372(14) 0.62051(12) 0.16579(7) 0.0160(5) Uani 1 1 d . . . . .
C123 C 0.16707(14) 0.57054(13) 0.13487(7) 0.0200(5) Uani 1 1 d . . . . .
H12D H 0.1912 0.5682 0.1094 0.024 Uiso 1 1 calc R U . . .
C124 C 0.10601(15) 0.52402(13) 0.14047(8) 0.0239(5) Uani 1 1 d . . . . .
H12E H 0.0874 0.4908 0.1190 0.029 Uiso 1 1 calc R U . . .
C125 C 0.07273(14) 0.52705(13) 0.17812(8) 0.0219(5) Uani 1 1 d . . . . .
H12F H 0.0324 0.4942 0.1825 0.026 Uiso 1 1 calc R U . . .
C126 C 0.09681(14) 0.57689(12) 0.20970(7) 0.0183(5) Uani 1 1 d . . . . .
C127 C 0.26322(14) 0.66687(12) 0.16008(7) 0.0163(5) Uani 1 1 d . . . . .
C128 C 0.34097(14) 0.64467(13) 0.16745(7) 0.0185(5) Uani 1 1 d . . . . .
C129 C 0.40538(15) 0.69014(13) 0.16358(8) 0.0226(5) Uani 1 1 d . . . . .
H12G H 0.4580 0.6757 0.1682 0.027 Uiso 1 1 calc R U . . .
C130 C 0.39282(16) 0.75587(14) 0.15305(8) 0.0275(6) Uani 1 1 d . . . . .
H13B H 0.4367 0.7864 0.1508 0.033 Uiso 1 1 calc R U . . .
C131 C 0.31612(16) 0.77734(13) 0.14572(8) 0.0244(5) Uani 1 1 d . . . . .
H13C H 0.3084 0.8224 0.1383 0.029 Uiso 1 1 calc R U . . .
C132 C 0.25030(15) 0.73399(13) 0.14906(7) 0.0192(5) Uani 1 1 d . . . . .
C133 C 0.35740(15) 0.57301(13) 0.17935(8) 0.0221(5) Uani 1 1 d . . . . .
H13D H 0.3052 0.5497 0.1832 0.027 Uiso 1 1 calc R U . . .
C134 C 0.4068(2) 0.57473(16) 0.21899(9) 0.0426(8) Uani 1 1 d . . . . .
H13E H 0.3799 0.6020 0.2407 0.051 Uiso 1 1 calc R U . . .
H13F H 0.4592 0.5957 0.2157 0.051 Uiso 1 1 calc R U . . .
H13G H 0.4129 0.5276 0.2260 0.051 Uiso 1 1 calc R U . . .
C135 C 0.39832(17) 0.53016(13) 0.14514(8) 0.0270(6) Uani 1 1 d . . . . .
H13H H 0.3662 0.5295 0.1200 0.032 Uiso 1 1 calc R U . . .
H13I H 0.4041 0.4829 0.1520 0.032 Uiso 1 1 calc R U . . .
H13J H 0.4508 0.5507 0.1416 0.032 Uiso 1 1 calc R U . . .
C136 C 0.16682(15) 0.75748(13) 0.13952(7) 0.0214(5) Uani 1 1 d . . . . .
H13K H 0.1285 0.7269 0.1520 0.026 Uiso 1 1 calc R U . . .
C137 C 0.15061(18) 0.74751(15) 0.09363(8) 0.0328(6) Uani 1 1 d . . . . .
H13L H 0.1593 0.6994 0.0833 0.039 Uiso 1 1 calc R U . . .
H13M H 0.1866 0.7779 0.0807 0.039 Uiso 1 1 calc R U . . .
H13N H 0.0956 0.7589 0.0875 0.039 Uiso 1 1 calc R U . . .
C138 C 0.15328(17) 0.83197(13) 0.15710(9) 0.0289(6) Uani 1 1 d . . . . .
H13O H 0.1635 0.8366 0.1865 0.035 Uiso 1 1 calc R U . . .
H13P H 0.0983 0.8438 0.1512 0.035 Uiso 1 1 calc R U . . .
H13Q H 0.1894 0.8632 0.1449 0.035 Uiso 1 1 calc R U . . .
C139 C 0.05937(15) 0.57721(13) 0.24987(8) 0.0236(5) Uani 1 1 d . . . . .
C140 C -0.01153(16) 0.61212(15) 0.25661(9) 0.0318(6) Uani 1 1 d . . . . .
C141 C -0.0447(2) 0.61252(19) 0.29448(10) 0.0465(9) Uani 1 1 d . . . . .
H14D H -0.0924 0.6363 0.2997 0.056 Uiso 1 1 calc R U . . .
C142 C -0.0096(2) 0.5792(2) 0.32416(11) 0.0590(11) Uani 1 1 d . . . . .
H14E H -0.0325 0.5809 0.3499 0.071 Uiso 1 1 calc R U . . .
C143 C 0.0591(2) 0.5431(2) 0.31691(11) 0.0544(10) Uani 1 1 d . . . . .
H14F H 0.0822 0.5194 0.3377 0.065 Uiso 1 1 calc R U . . .
C144 C 0.09477(18) 0.54104(15) 0.27967(9) 0.0340(7) Uani 1 1 d . . . . .
C145 C -0.05002(18) 0.65135(18) 0.22434(10) 0.0426(8) Uani 1 1 d . . . . .
H14G H -0.0287 0.6326 0.1978 0.051 Uiso 1 1 calc R U . . .
C146 C -0.1403(2) 0.6432(2) 0.22027(14) 0.0712(13) Uani 1 1 d . . . . .
H14H H -0.1555 0.5941 0.2154 0.085 Uiso 1 1 calc R U . . .
H14I H -0.1599 0.6668 0.1975 0.085 Uiso 1 1 calc R U . . .
H14J H -0.1636 0.6636 0.2453 0.085 Uiso 1 1 calc R U . . .
C147 C -0.0249(2) 0.72720(19) 0.23153(11) 0.0514(9) Uani 1 1 d . . . . .
H14K H 0.0331 0.7315 0.2337 0.062 Uiso 1 1 calc R U . . .
H14L H -0.0471 0.7481 0.2567 0.062 Uiso 1 1 calc R U . . .
H14M H -0.0446 0.7510 0.2089 0.062 Uiso 1 1 calc R U . . .
C148 C 0.1678(2) 0.49790(17) 0.27093(10) 0.0427(8) Uani 1 1 d . . . . .
H14N H 0.1958 0.5173 0.2486 0.051 Uiso 1 1 calc R U . . .
C149 C 0.1441(3) 0.4238(2) 0.25638(14) 0.0717(13) Uani 1 1 d . . . . .
H14O H 0.1062 0.4225 0.2333 0.086 Uiso 1 1 calc R U . . .
H14P H 0.1195 0.4024 0.2783 0.086 Uiso 1 1 calc R U . . .
H14Q H 0.1913 0.3984 0.2481 0.086 Uiso 1 1 calc R U . . .
C150 C 0.2273(2) 0.49903(19) 0.30716(12) 0.0574(10) Uani 1 1 d . . . . .
H15D H 0.2429 0.5469 0.3169 0.069 Uiso 1 1 calc R U . . .
H15E H 0.2744 0.4736 0.2987 0.069 Uiso 1 1 calc R U . . .
H15F H 0.2026 0.4773 0.3290 0.069 Uiso 1 1 calc R U . . .
C151 C 0.26701(14) 0.89225(12) 0.28430(7) 0.0166(5) Uani 1 1 d . . . . .
C152 C 0.31803(14) 0.87936(12) 0.31745(7) 0.0176(5) Uani 1 1 d . . . . .
C153 C 0.35053(15) 0.93414(13) 0.34390(7) 0.0209(5) Uani 1 1 d . . . . .
H15G H 0.3841 0.9247 0.3660 0.025 Uiso 1 1 calc R U . . .
C154 C 0.33497(15) 1.00198(13) 0.33856(7) 0.0219(5) Uani 1 1 d . . . . .
H15H H 0.3587 1.0389 0.3563 0.026 Uiso 1 1 calc R U . . .
C155 C 0.28386(15) 1.01483(12) 0.30669(7) 0.0209(5) Uani 1 1 d . . . . .
H15I H 0.2726 1.0612 0.3029 0.025 Uiso 1 1 calc R U . . .
C156 C 0.24874(14) 0.96171(12) 0.28025(7) 0.0180(5) Uani 1 1 d . . . . .
C157 C 0.33690(15) 0.80623(12) 0.32340(7) 0.0175(5) Uani 1 1 d . . . . .
C158 C 0.41387(15) 0.78149(12) 0.31579(7) 0.0184(5) Uani 1 1 d . . . . .
C159 C 0.42661(16) 0.71092(13) 0.31731(7) 0.0217(5) Uani 1 1 d . . . . .
H15J H 0.4775 0.6931 0.3118 0.026 Uiso 1 1 calc R U . . .
C160 C 0.36599(16) 0.66685(13) 0.32679(7) 0.0239(5) Uani 1 1 d . . . . .
H16B H 0.3756 0.6192 0.3274 0.029 Uiso 1 1 calc R U . . .
C161 C 0.29136(16) 0.69192(13) 0.33540(7) 0.0239(5) Uani 1 1 d . . . . .
H16C H 0.2507 0.6612 0.3423 0.029 Uiso 1 1 calc R U . . .
C162 C 0.27509(15) 0.76175(13) 0.33413(7) 0.0198(5) Uani 1 1 d . . . . .
C163 C 0.48037(15) 0.82821(13) 0.30264(8) 0.0221(5) Uani 1 1 d . . . . .
H16D H 0.4762 0.8744 0.3186 0.027 Uiso 1 1 calc R U . . .
C164 C 0.46973(17) 0.83866(16) 0.25790(9) 0.0333(7) Uani 1 1 d . . . . .
H16E H 0.4163 0.8551 0.2527 0.040 Uiso 1 1 calc R U . . .
H16F H 0.4769 0.7947 0.2412 0.040 Uiso 1 1 calc R U . . .
H16G H 0.5092 0.8728 0.2511 0.040 Uiso 1 1 calc R U . . .
C165 C 0.56423(16) 0.80302(15) 0.31081(9) 0.0294(6) Uani 1 1 d . . . . .
H16H H 0.5712 0.7965 0.3395 0.035 Uiso 1 1 calc R U . . .
H16I H 0.6034 0.8373 0.3039 0.035 Uiso 1 1 calc R U . . .
H16J H 0.5716 0.7591 0.2942 0.035 Uiso 1 1 calc R U . . .
C166 C 0.19252(16) 0.78902(14) 0.34333(8) 0.0242(5) Uani 1 1 d . . . . .
H16K H 0.1795 0.8215 0.3230 0.029 Uiso 1 1 calc R U . . .
C167 C 0.19220(18) 0.83094(15) 0.38541(8) 0.0318(6) Uani 1 1 d . . . . .
H16L H 0.2342 0.8669 0.3875 0.038 Uiso 1 1 calc R U . . .
H16M H 0.2015 0.8002 0.4064 0.038 Uiso 1 1 calc R U . . .
H16N H 0.1407 0.8524 0.3891 0.038 Uiso 1 1 calc R U . . .
C168 C 0.12693(17) 0.73275(16) 0.33920(9) 0.0332(7) Uani 1 1 d . . . . .
H16O H 0.1276 0.7069 0.3122 0.040 Uiso 1 1 calc R U . . .
H16P H 0.0753 0.7541 0.3429 0.040 Uiso 1 1 calc R U . . .
H16Q H 0.1359 0.7013 0.3598 0.040 Uiso 1 1 calc R U . . .
C169 C 0.19080(15) 0.97947(12) 0.24778(7) 0.0185(5) Uani 1 1 d . . . . .
C170 C 0.21888(15) 1.00795(12) 0.21369(7) 0.0207(5) Uani 1 1 d . . . . .
C171 C 0.16351(16) 1.02547(13) 0.18433(8) 0.0259(6) Uani 1 1 d . . . . .
H17D H 0.1815 1.0446 0.1611 0.031 Uiso 1 1 calc R U . . .
C172 C 0.08300(17) 1.01526(15) 0.18880(9) 0.0304(6) Uani 1 1 d . . . . .
H17E H 0.0462 1.0266 0.1684 0.036 Uiso 1 1 calc R U . . .
C173 C 0.05572(16) 0.98859(14) 0.22287(9) 0.0301(6) Uani 1 1 d . . . . .
H17F H 0.0003 0.9825 0.2258 0.036 Uiso 1 1 calc R U . . .
C174 C 0.10862(15) 0.97062(13) 0.25288(8) 0.0230(5) Uani 1 1 d . . . E .
C175 C 0.30697(15) 1.01916(13) 0.20786(7) 0.0217(5) Uani 1 1 d . . . . .
H17G H 0.3359 1.0064 0.2326 0.026 Uiso 1 1 calc R U . . .
C176 C 0.33495(17) 0.97175(14) 0.17163(9) 0.0309(6) Uani 1 1 d . . . . .
H17H H 0.3213 0.9237 0.1751 0.037 Uiso 1 1 calc R U . . .
H17I H 0.3926 0.9772 0.1699 0.037 Uiso 1 1 calc R U . . .
H17J H 0.3089 0.9840 0.1467 0.037 Uiso 1 1 calc R U . . .
C177 C 0.32795(17) 1.09524(13) 0.20414(8) 0.0268(6) Uani 1 1 d . . . . .
H17K H 0.3094 1.1241 0.2278 0.032 Uiso 1 1 calc R U . . .
H17L H 0.3022 1.1089 0.1795 0.032 Uiso 1 1 calc R U . . .
H17M H 0.3856 1.1013 0.2028 0.032 Uiso 1 1 calc R U . . .
C178 C 0.07726(16) 0.94398(14) 0.29094(9) 0.0307(6) Uani 1 1 d D . . . .
H17N H 0.1250 0.9360 0.3083 0.037 Uiso 0.54 1 calc R U P D 1
H17O H 0.1154 0.9105 0.3008 0.037 Uiso 0.46 1 calc R U P D 2
C179 C 0.0342(4) 0.8753(3) 0.2823(2) 0.0412(14) Uani 0.54 1 d D U P E 1
H17P H 0.0034 0.8664 0.3057 0.049 Uiso 0.54 1 calc R U P E 1
H17Q H 0.0728 0.8389 0.2771 0.049 Uiso 0.54 1 calc R U P E 1
H17R H -0.0016 0.8758 0.2585 0.049 Uiso 0.54 1 calc R U P E 1
C180 C 0.0299(5) 0.9979(4) 0.3154(2) 0.0456(19) Uani 0.54 1 d D . P E 1
H18D H 0.0204 0.9830 0.3421 0.055 Uiso 0.54 1 calc R U P E 1
H18E H -0.0210 1.0035 0.3012 0.055 Uiso 0.54 1 calc R U P E 1
H18F H 0.0598 1.0420 0.3188 0.055 Uiso 0.54 1 calc R U P E 1
C79B C -0.0059(4) 0.9068(4) 0.2817(2) 0.0496(19) Uani 0.46 1 d D U P E 2
H17S H -0.0187 0.8798 0.3039 0.059 Uiso 0.46 1 calc R U P E 2
H17T H -0.0046 0.8760 0.2564 0.059 Uiso 0.46 1 calc R U P E 2
H17U H -0.0464 0.9413 0.2791 0.059 Uiso 0.46 1 calc R U P E 2
C80B C 0.0679(5) 1.0031(4) 0.3242(3) 0.050(3) Uani 0.46 1 d D . P E 2
H18G H 0.0386 0.9865 0.3463 0.060 Uiso 0.46 1 calc R U P E 2
H18H H 0.0388 1.0402 0.3132 0.060 Uiso 0.46 1 calc R U P E 2
H18I H 0.1204 1.0208 0.3346 0.060 Uiso 0.46 1 calc R U P E 2
C181 C 0.76004(14) 0.12761(12) 0.29003(7) 0.0163(5) Uani 1 1 d . . . . .
C182 C 0.81595(14) 0.15351(12) 0.32113(7) 0.0185(5) Uani 1 1 d . . . . .
C183 C 0.84516(15) 0.11003(13) 0.34864(7) 0.0230(5) Uani 1 1 d . . . . .
H18J H 0.8823 0.1282 0.3695 0.028 Uiso 1 1 calc R U . . .
C184 C 0.82137(16) 0.04107(13) 0.34630(8) 0.0238(5) Uani 1 1 d . . . . .
H18K H 0.8413 0.0121 0.3653 0.029 Uiso 1 1 calc R U . . .
C185 C 0.76738(15) 0.01553(13) 0.31529(7) 0.0206(5) Uani 1 1 d . . . . .
H18L H 0.7512 -0.0318 0.3131 0.025 Uiso 1 1 calc R U . . .
C186 C 0.73624(14) 0.05705(12) 0.28724(7) 0.0170(5) Uani 1 1 d . . . . .
C187 C 0.84603(15) 0.22688(13) 0.32346(7) 0.0189(5) Uani 1 1 d . . . . .
C188 C 0.92248(15) 0.24156(13) 0.30993(7) 0.0203(5) Uani 1 1 d . . . G .
C189 C 0.94630(16) 0.31076(14) 0.30957(8) 0.0259(6) Uani 1 1 d . . . . .
H18M H 0.9976 0.3214 0.3007 0.031 Uiso 1 1 calc R U . . .
C190 C 0.89684(18) 0.36406(14) 0.32188(8) 0.0298(6) Uani 1 1 d . . . . .
H19A H 0.9139 0.4106 0.3209 0.036 Uiso 1 1 calc R U . . .
C191 C 0.82231(18) 0.34945(14) 0.33574(8) 0.0294(6) Uani 1 1 d . . . . .
H19B H 0.7891 0.3863 0.3446 0.035 Uiso 1 1 calc R U . . .
C192 C 0.79540(16) 0.28114(13) 0.33682(7) 0.0225(5) Uani 1 1 d . . . . .
C193 C 0.97651(15) 0.18407(14) 0.29376(8) 0.0241(5) Uani 1 1 d D . . . .
H19C H 0.9494 0.1381 0.2946 0.029 Uiso 0.38 1 calc R U P F 1
H19D H 0.9653 0.1444 0.3096 0.029 Uiso 0.62 1 calc R U P F 2
C194 C 1.0548(5) 0.1875(6) 0.3184(2) 0.037(2) Uani 0.38 1 d D U P G 1
H19E H 1.0882 0.1497 0.3078 0.044 Uiso 0.38 1 calc R U P G 1
H19F H 1.0443 0.1832 0.3468 0.044 Uiso 0.38 1 calc R U P G 1
H19G H 1.0823 0.2317 0.3164 0.044 Uiso 0.38 1 calc R U P G 1
C195 C 0.9972(6) 0.1940(5) 0.24922(18) 0.046(2) Uani 0.38 1 d D . P G 1
H19H H 1.0330 0.1579 0.2390 0.055 Uiso 0.38 1 calc R U P G 1
H19I H 1.0231 0.2394 0.2486 0.055 Uiso 0.38 1 calc R U P G 1
H19J H 0.9483 0.1910 0.2322 0.055 Uiso 0.38 1 calc R U P G 1
C94B C 1.0645(3) 0.2005(3) 0.30002(18) 0.0338(12) Uani 0.62 1 d D U P G 2
H19K H 1.0943 0.1598 0.2905 0.041 Uiso 0.62 1 calc R U P G 2
H19L H 1.0770 0.2137 0.3289 0.041 Uiso 0.62 1 calc R U P G 2
H19M H 1.0790 0.2388 0.2847 0.041 Uiso 0.62 1 calc R U P G 2
C95B C 0.9552(3) 0.1585(3) 0.24994(13) 0.0311(10) Uani 0.62 1 d D . P G 2
H19N H 1.0003 0.1345 0.2377 0.037 Uiso 0.62 1 calc R U P G 2
H19O H 0.9424 0.1978 0.2352 0.037 Uiso 0.62 1 calc R U P G 2
H19P H 0.9092 0.1266 0.2486 0.037 Uiso 0.62 1 calc R U P G 2
C196 C 0.71477(17) 0.26513(14) 0.35372(8) 0.0289(6) Uani 1 1 d . . . . .
H19Q H 0.6962 0.2186 0.3407 0.035 Uiso 1 1 calc R U . . .
C197 C 0.65061(18) 0.31688(17) 0.34456(9) 0.0376(7) Uani 1 1 d . . . . .
H19R H 0.6451 0.3185 0.3153 0.045 Uiso 1 1 calc R U . . .
H19S H 0.6661 0.3628 0.3578 0.045 Uiso 1 1 calc R U . . .
H19T H 0.5999 0.3022 0.3548 0.045 Uiso 1 1 calc R U . . .
C198 C 0.7253(2) 0.26060(16) 0.39950(9) 0.0388(7) Uani 1 1 d . . . . .
H19U H 0.7660 0.2272 0.4044 0.047 Uiso 1 1 calc R U . . .
H19V H 0.6749 0.2457 0.4100 0.047 Uiso 1 1 calc R U . . .
H19W H 0.7416 0.3060 0.4133 0.047 Uiso 1 1 calc R U . . .
C199 C 0.67807(15) 0.02552(12) 0.25473(7) 0.0188(5) Uani 1 1 d . . . . .
C200 C 0.70477(16) -0.02043(13) 0.22293(8) 0.0240(5) Uani 1 1 d . . . . .
C201 C 0.64883(18) -0.05001(14) 0.19317(8) 0.0304(6) Uani 1 1 d . . . . .
H20A H 0.6661 -0.0804 0.1711 0.036 Uiso 1 1 calc R U . . .
C202 C 0.56943(17) -0.03555(13) 0.19558(9) 0.0292(6) Uani 1 1 d . . . . .
H20B H 0.5325 -0.0558 0.1752 0.035 Uiso 1 1 calc R U . . .
C203 C 0.54353(16) 0.00845(13) 0.22763(8) 0.0248(6) Uani 1 1 d . . . . .
H20C H 0.4886 0.0173 0.2293 0.030 Uiso 1 1 calc R U . . .
C204 C 0.59654(15) 0.04002(12) 0.25752(7) 0.0195(5) Uani 1 1 d . . . . .
C205 C 0.79124(17) -0.04021(14) 0.21932(8) 0.0283(6) Uani 1 1 d . . . . .
H20D H 0.8216 -0.0165 0.2435 0.034 Uiso 1 1 calc R U . . .
C206 C 0.82749(17) -0.01622(16) 0.18165(9) 0.0333(6) Uani 1 1 d . . . . .
H20E H 0.8219 0.0337 0.1820 0.040 Uiso 1 1 calc R U . . .
H20F H 0.8000 -0.0398 0.1574 0.040 Uiso 1 1 calc R U . . .
H20G H 0.8839 -0.0271 0.1814 0.040 Uiso 1 1 calc R U . . .
C207 C 0.8002(2) -0.11841(16) 0.21982(10) 0.0422(8) Uani 1 1 d . . . . .
H20H H 0.7768 -0.1328 0.2442 0.051 Uiso 1 1 calc R U . . .
H20I H 0.8566 -0.1293 0.2198 0.051 Uiso 1 1 calc R U . . .
H20J H 0.7728 -0.1429 0.1958 0.051 Uiso 1 1 calc R U . . .
C208 C 0.56749(15) 0.08646(13) 0.29359(8) 0.0231(5) Uani 1 1 d . . . . .
H20K H 0.6083 0.1243 0.3007 0.028 Uiso 1 1 calc R U . . .
C209 C 0.56088(18) 0.04555(18) 0.33029(9) 0.0388(8) Uani 1 1 d . . . . .
H20L H 0.6116 0.0242 0.3356 0.047 Uiso 1 1 calc R U . . .
H20M H 0.5192 0.0095 0.3246 0.047 Uiso 1 1 calc R U . . .
H20N H 0.5475 0.0768 0.3541 0.047 Uiso 1 1 calc R U . . .
C210 C 0.48842(16) 0.12010(15) 0.28567(9) 0.0299(6) Uani 1 1 d . . . . .
H21B H 0.4924 0.1461 0.2622 0.036 Uiso 1 1 calc R U . . .
H21C H 0.4756 0.1515 0.3095 0.036 Uiso 1 1 calc R U . . .
H21D H 0.4465 0.0843 0.2802 0.036 Uiso 1 1 calc R U . . .
C211 C 0.66104(13) 0.36030(12) 0.20376(7) 0.0142(4) Uani 1 1 d . . . . .
C212 C 0.69594(13) 0.34625(12) 0.16552(7) 0.0151(5) Uani 1 1 d . . . . .
C213 C 0.68061(14) 0.38787(12) 0.13487(7) 0.0174(5) Uani 1 1 d . . . . .
H21E H 0.7030 0.3769 0.1092 0.021 Uiso 1 1 calc R U . . .
C214 C 0.63334(14) 0.44507(13) 0.14098(7) 0.0196(5) Uani 1 1 d . . . . .
H21F H 0.6241 0.4737 0.1200 0.024 Uiso 1 1 calc R U . . .
C215 C 0.59992(14) 0.45952(12) 0.17835(7) 0.0183(5) Uani 1 1 d . . . . .
H21G H 0.5678 0.4988 0.1828 0.022 Uiso 1 1 calc R U . . .
C216 C 0.61199(14) 0.41816(12) 0.20959(7) 0.0157(5) Uani 1 1 d . . . . .
C217 C 0.74983(14) 0.28630(12) 0.15897(6) 0.0146(4) Uani 1 1 d . . . . .
C218 C 0.83297(14) 0.29795(12) 0.15648(7) 0.0167(5) Uani 1 1 d . . . . .
C219 C 0.88257(14) 0.24127(12) 0.15492(7) 0.0187(5) Uani 1 1 d . . . . .
H21H H 0.9382 0.2484 0.1532 0.022 Uiso 1 1 calc R U . . .
C220 C 0.85186(15) 0.17469(13) 0.15576(7) 0.0207(5) Uani 1 1 d . . . . .
H22B H 0.8866 0.1371 0.1559 0.025 Uiso 1 1 calc R U . . .
C221 C 0.77023(14) 0.16312(13) 0.15645(7) 0.0198(5) Uani 1 1 d . . . . .
H22C H 0.7496 0.1173 0.1563 0.024 Uiso 1 1 calc R U . . .
C222 C 0.71806(14) 0.21801(12) 0.15737(7) 0.0163(5) Uani 1 1 d . . . . .
C223 C 0.86902(15) 0.37086(13) 0.15668(8) 0.0213(5) Uani 1 1 d . . . . .
H22D H 0.8317 0.3970 0.1405 0.026 Uiso 1 1 calc R U . . .
C224 C 0.87571(18) 0.40927(15) 0.19935(9) 0.0335(7) Uani 1 1 d . . . . .
H22E H 0.8239 0.4084 0.2117 0.040 Uiso 1 1 calc R U . . .
H22F H 0.8931 0.4572 0.1979 0.040 Uiso 1 1 calc R U . . .
H22G H 0.9145 0.3868 0.2158 0.040 Uiso 1 1 calc R U . . .
C225 C 0.94880(16) 0.37163(14) 0.13648(8) 0.0271(6) Uani 1 1 d . . . . .
H22H H 0.9432 0.3471 0.1092 0.033 Uiso 1 1 calc R U . . .
H22I H 0.9880 0.3488 0.1525 0.033 Uiso 1 1 calc R U . . .
H22J H 0.9664 0.4195 0.1349 0.033 Uiso 1 1 calc R U . . .
C226 C 0.62866(14) 0.20330(12) 0.15351(7) 0.0180(5) Uani 1 1 d . . . . .
H22K H 0.6013 0.2465 0.1634 0.022 Uiso 1 1 calc R U . . .
C227 C 0.60561(16) 0.18496(16) 0.10863(8) 0.0298(6) Uani 1 1 d . . . . .
H22L H 0.6234 0.2223 0.0933 0.036 Uiso 1 1 calc R U . . .
H22M H 0.5478 0.1788 0.1053 0.036 Uiso 1 1 calc R U . . .
H22N H 0.6308 0.1420 0.0985 0.036 Uiso 1 1 calc R U . . .
C228 C 0.60122(15) 0.14594(14) 0.17800(8) 0.0261(6) Uani 1 1 d . . . . .
H22O H 0.6160 0.1586 0.2067 0.031 Uiso 1 1 calc R U . . .
H22P H 0.6266 0.1029 0.1683 0.031 Uiso 1 1 calc R U . . .
H22Q H 0.5435 0.1396 0.1748 0.031 Uiso 1 1 calc R U . . .
C229 C 0.56856(14) 0.43459(12) 0.24788(7) 0.0173(5) Uani 1 1 d . . . . .
C230 C 0.59658(16) 0.48787(13) 0.27751(8) 0.0241(5) Uani 1 1 d . . . I .
C231 C 0.55182(19) 0.50300(15) 0.31198(8) 0.0336(7) Uani 1 1 d . . . . .
H23B H 0.5702 0.5382 0.3324 0.040 Uiso 1 1 calc R U . . .
C232 C 0.48162(19) 0.46755(16) 0.31664(9) 0.0346(7) Uani 1 1 d . . . . .
H23C H 0.4522 0.4786 0.3402 0.042 Uiso 1 1 calc R U . . .
C233 C 0.45391(17) 0.41622(15) 0.28732(8) 0.0299(6) Uani 1 1 d . . . . .
H23D H 0.4054 0.3923 0.2908 0.036 Uiso 1 1 calc R U . . .
C234 C 0.49641(15) 0.39895(13) 0.25247(7) 0.0213(5) Uani 1 1 d . . . . .
C235 C 0.67290(16) 0.52888(13) 0.27268(9) 0.0294(6) Uani 1 1 d D . . . .
H23E H 0.6966 0.5122 0.2464 0.035 Uiso 0.46 1 calc R U P H 1
H23F H 0.6829 0.5234 0.2431 0.035 Uiso 0.54 1 calc R U P H 2
C236 C 0.7313(6) 0.5187(7) 0.3077(3) 0.057(3) Uani 0.46 1 d D U P I 1
H23G H 0.7480 0.4707 0.3053 0.068 Uiso 0.46 1 calc R U P I 1
H23H H 0.7055 0.5295 0.3335 0.068 Uiso 0.46 1 calc R U P I 1
H23I H 0.7779 0.5495 0.3068 0.068 Uiso 0.46 1 calc R U P I 1
C237 C 0.6531(12) 0.6049(4) 0.2732(6) 0.047(4) Uani 0.46 1 d D . P I 1
H23J H 0.7017 0.6321 0.2701 0.056 Uiso 0.46 1 calc R U P I 1
H23K H 0.6296 0.6210 0.2989 0.056 Uiso 0.46 1 calc R U P I 1
H23L H 0.6153 0.6105 0.2508 0.056 Uiso 0.46 1 calc R U P I 1
C26B C 0.7446(5) 0.4988(5) 0.2934(2) 0.046(2) Uani 0.54 1 d D U P I 2
H23M H 0.7407 0.4483 0.2891 0.056 Uiso 0.54 1 calc R U P I 2
H23N H 0.7455 0.5140 0.3225 0.056 Uiso 0.54 1 calc R U P I 2
H23O H 0.7935 0.5148 0.2819 0.056 Uiso 0.54 1 calc R U P I 2
C27B C 0.6699(10) 0.6065(3) 0.2852(5) 0.051(3) Uani 0.54 1 d D . P I 2
H23P H 0.7217 0.6282 0.2814 0.061 Uiso 0.54 1 calc R U P I 2
H23Q H 0.6567 0.6148 0.3137 0.061 Uiso 0.54 1 calc R U P I 2
H23R H 0.6293 0.6264 0.2685 0.061 Uiso 0.54 1 calc R U P I 2
C238 C 0.46300(16) 0.34267(14) 0.22048(8) 0.0275(6) Uani 1 1 d . . . . .
H23S H 0.4959 0.3434 0.1961 0.033 Uiso 1 1 calc R U . . .
C239 C 0.37696(18) 0.35488(16) 0.20726(10) 0.0386(7) Uani 1 1 d . . . . .
H23T H 0.3584 0.3175 0.1867 0.046 Uiso 1 1 calc R U . . .
H23U H 0.3742 0.3991 0.1959 0.046 Uiso 1 1 calc R U . . .
H23V H 0.3433 0.3559 0.2307 0.046 Uiso 1 1 calc R U . . .
C240 C 0.47000(18) 0.27175(15) 0.23494(10) 0.0377(7) Uani 1 1 d . . . . .
H24A H 0.5253 0.2647 0.2431 0.045 Uiso 1 1 calc R U . . .
H24B H 0.4530 0.2363 0.2129 0.045 Uiso 1 1 calc R U . . .
H24C H 0.4362 0.2686 0.2581 0.045 Uiso 1 1 calc R U . . .
O241 O 0.6634(7) 0.2160(5) 0.0102(3) 0.068(3) Uani 0.61 1 d D . P J 1
C241 C 0.6324(5) 0.1790(3) -0.0310(3) 0.0573(17) Uani 0.61 1 d D . P J 1
H24D H 0.6730 0.1804 -0.0517 0.069 Uiso 0.61 1 calc R U P J 1
H24E H 0.6172 0.1303 -0.0287 0.069 Uiso 0.61 1 calc R U P J 1
C242 C 0.5614(6) 0.2191(5) -0.0416(4) 0.108(5) Uani 0.61 1 d D U P J 1
H24F H 0.5272 0.1908 -0.0617 0.129 Uiso 0.61 1 calc R U P J 1
H24G H 0.5788 0.2611 -0.0529 0.129 Uiso 0.61 1 calc R U P J 1
H24H H 0.5318 0.2318 -0.0172 0.129 Uiso 0.61 1 calc R U P J 1
O24A O 0.6762(8) 0.2212(8) -0.0044(4) 0.055(4) Uani 0.39 1 d D . P J 2
C24A C 0.5957(7) 0.1815(6) -0.0113(3) 0.052(3) Uani 0.39 1 d D . P J 2
H24I H 0.5975 0.1323 -0.0066 0.063 Uiso 0.39 1 calc R U P J 2
H24J H 0.5511 0.2047 0.0026 0.063 Uiso 0.39 1 calc R U P J 2
C24B C 0.6017(11) 0.1940(12) -0.0545(3) 0.115(7) Uani 0.39 1 d D U P J 2
H24K H 0.6565 0.2073 -0.0596 0.172 Uiso 0.39 1 calc R U P J 2
H24L H 0.5664 0.2311 -0.0603 0.172 Uiso 0.39 1 calc R U P J 2
H24M H 0.5861 0.1517 -0.0720 0.172 Uiso 0.39 1 calc R U P J 2
C243 C 0.7362(2) 0.18571(18) 0.01457(10) 0.0521(10) Uani 1 1 d . . . . .
H24N H 0.7652 0.1846 -0.0108 0.063 Uiso 1 1 calc R U . J 1
H24O H 0.7288 0.1378 0.0213 0.063 Uiso 1 1 calc R U . J 1
C244 C 0.78099(19) 0.22825(17) 0.04790(10) 0.0397(7) Uani 1 1 d . . . J .
H24P H 0.8291 0.2045 0.0551 0.048 Uiso 1 1 calc R U . . .
H24Q H 0.7479 0.2353 0.0715 0.048 Uiso 1 1 calc R U . . .
H24R H 0.7956 0.2730 0.0391 0.048 Uiso 1 1 calc R U . . .
O245 O 0.77901(12) 0.29139(10) 0.54478(7) 0.0360(5) Uani 1 1 d . . . . .
C245 C 0.8346(2) 0.32191(18) 0.52072(11) 0.0472(8) Uani 1 1 d . . . . .
H24S H 0.8161 0.3673 0.5142 0.057 Uiso 1 1 calc R U . . .
H24T H 0.8408 0.2920 0.4950 0.057 Uiso 1 1 calc R U . . .
C246 C 0.9130(2) 0.33070(19) 0.54446(14) 0.0596(11) Uani 1 1 d . . . . .
H24U H 0.9525 0.3520 0.5284 0.072 Uiso 1 1 calc R U . . .
H24V H 0.9311 0.2855 0.5506 0.072 Uiso 1 1 calc R U . . .
H24W H 0.9063 0.3604 0.5698 0.072 Uiso 1 1 calc R U . . .
C247 C 0.70286(18) 0.27934(15) 0.52468(9) 0.0346(7) Uani 1 1 d . . . . .
H24X H 0.7075 0.2479 0.4994 0.042 Uiso 1 1 calc R U . . .
H24Y H 0.6814 0.3234 0.5176 0.042 Uiso 1 1 calc R U . . .
C248 C 0.64858(18) 0.24754(16) 0.55255(9) 0.0372(7) Uani 1 1 d . . . . .
H2DH H 0.5960 0.2389 0.5392 0.045 Uiso 1 1 calc R U . . .
H2DI H 0.6441 0.2791 0.5774 0.045 Uiso 1 1 calc R U . . .
H2DJ H 0.6701 0.2038 0.5593 0.045 Uiso 1 1 calc R U . . .

loop_
_atom_site_aniso_label
_atom_site_aniso_U_11
_atom_site_aniso_U_22
_atom_site_aniso_U_33
_atom_site_aniso_U_23
_atom_site_aniso_U_13
_atom_site_aniso_U_12
Pb1 0.01454(4) 0.01348(4) 0.01421(4) 0.00303(3) -0.00109(3) 0.00182(3)
Pb2 0.01645(4) 0.01898(4) 0.01225(4) 0.00225(3) -0.00085(3) -0.00140(3)
Pb3 0.01574(4) 0.01559(4) 0.01470(4) -0.00115(3) -0.00183(3) -0.00117(3)
Pb4 0.01564(4) 0.01703(4) 0.01374(4) 0.00321(3) -0.00063(3) -0.00058(3)
O1 0.0143(8) 0.0198(8) 0.0196(8) 0.0076(7) -0.0006(7) 0.0008(7)
C1 0.0148(11) 0.0150(11) 0.0130(11) 0.0011(8) 0.0003(9) 0.0016(9)
C2 0.0143(11) 0.0138(11) 0.0137(11) 0.0003(8) 0.0007(9) 0.0010(9)
O2 0.0296(10) 0.0166(8) 0.0167(8) -0.0009(7) -0.0067(7) 0.0057(7)
C3 0.0131(11) 0.0185(11) 0.0167(11) 0.0018(9) -0.0022(9) 0.0025(9)
O3 0.0232(9) 0.0202(9) 0.0146(8) 0.0010(7) -0.0059(7) 0.0018(7)
C4 0.0209(12) 0.0207(12) 0.0162(12) 0.0056(9) -0.0032(9) 0.0043(10)
O4 0.0178(8) 0.0220(9) 0.0202(9) 0.0074(7) -0.0002(7) -0.0026(7)
C5 0.0207(12) 0.0172(11) 0.0160(11) 0.0054(9) 0.0027(9) 0.0004(9)
O5 0.0230(9) 0.0217(9) 0.0159(8) -0.0046(7) 0.0026(7) -0.0078(7)
C6 0.0142(11) 0.0157(11) 0.0160(11) 0.0008(9) 0.0011(9) 0.0005(9)
O6 0.0221(9) 0.0160(8) 0.0174(8) -0.0005(6) -0.0039(7) -0.0010(7)
C7 0.0091(10) 0.0154(11) 0.0167(11) 0.0024(9) -0.0050(8) -0.0006(8)
O7 0.0210(9) 0.0153(8) 0.0167(8) 0.0028(6) -0.0050(7) -0.0007(7)
C8 0.0118(11) 0.0162(11) 0.0181(11) 0.0026(9) -0.0023(9) -0.0003(9)
O8 0.0213(9) 0.0183(8) 0.0147(8) 0.0049(6) 0.0038(7) 0.0025(7)
C9 0.0178(12) 0.0203(12) 0.0229(13) 0.0051(10) 0.0028(10) 0.0002(10)
C10 0.0222(13) 0.0165(12) 0.0302(14) 0.0074(10) 0.0039(11) -0.0036(10)
C11 0.0213(13) 0.0124(11) 0.0305(14) 0.0006(10) -0.0016(10) -0.0004(9)
C12 0.0125(11) 0.0160(11) 0.0193(12) -0.0005(9) -0.0029(9) 0.0012(9)
C13 0.0177(12) 0.0145(11) 0.0189(12) 0.0043(9) 0.0036(9) 0.0022(9)
C14 0.0248(13) 0.0158(12) 0.0280(14) 0.0004(10) -0.0021(11) 0.0013(10)
C15 0.0186(13) 0.0246(14) 0.0386(16) 0.0030(12) 0.0051(11) 0.0053(10)
C16 0.0201(12) 0.0181(12) 0.0185(12) -0.0026(9) -0.0006(10) 0.0040(10)
C17 0.0383(16) 0.0291(15) 0.0247(14) -0.0034(11) -0.0015(12) 0.0166(12)
C18 0.0423(18) 0.053(2) 0.0211(14) -0.0063(13) -0.0056(13) 0.0240(15)
C19 0.0156(11) 0.0184(11) 0.0164(11) 0.0081(9) 0.0017(9) 0.0009(9)
C20 0.0166(11) 0.0185(12) 0.0163(11) 0.0095(9) 0.0014(9) -0.0001(9)
C21 0.0193(12) 0.0256(13) 0.0164(12) 0.0076(10) -0.0025(9) -0.0051(10)
C22 0.0147(12) 0.0378(15) 0.0192(12) 0.0104(11) 0.0017(10) -0.0011(11)
C23 0.0196(13) 0.0299(14) 0.0224(13) 0.0074(11) 0.0054(10) 0.0040(11)
C24 0.0197(12) 0.0232(13) 0.0173(12) 0.0062(10) 0.0039(9) 0.0012(10)
C25 0.0150(11) 0.0187(12) 0.0191(12) 0.0057(9) -0.0016(9) -0.0002(9)
C26 0.0282(14) 0.0207(13) 0.0283(14) 0.0060(11) -0.0011(11) -0.0001(11)
C27 0.0230(13) 0.0249(13) 0.0182(12) 0.0042(10) 0.0037(10) -0.0003(10)
C28 0.0209(13) 0.0291(14) 0.0311(15) -0.0042(11) 0.0064(11) 0.0014(11)
C29 0.073(3) 0.0279(17) 0.059(2) -0.0089(16) -0.010(2) 0.0118(17)
C30 0.0304(16) 0.062(2) 0.0272(16) -0.0042(14) -0.0018(13) -0.0076(15)
C31 0.0136(11) 0.0154(11) 0.0149(11) 0.0037(9) 0.0015(9) 0.0023(9)
C32 0.0117(10) 0.0127(11) 0.0155(11) 0.0027(8) 0.0028(8) 0.0003(8)
C33 0.0148(11) 0.0178(11) 0.0143(11) 0.0026(9) -0.0002(9) -0.0021(9)
C34 0.0161(12) 0.0199(12) 0.0193(12) 0.0072(9) -0.0012(9) 0.0032(9)
C35 0.0170(11) 0.0134(11) 0.0204(12) 0.0035(9) 0.0021(9) 0.0037(9)
C36 0.0140(11) 0.0155(11) 0.0135(11) 0.0016(9) 0.0022(9) 0.0020(9)
C37 0.0148(11) 0.0152(11) 0.0127(11) 0.0018(9) -0.0042(9) 0.0008(9)
C38 0.0192(12) 0.0170(11) 0.0129(11) 0.0003(9) -0.0020(9) 0.0031(9)
C39 0.0238(13) 0.0224(13) 0.0214(13) -0.0029(10) -0.0026(10) 0.0073(10)
C40 0.0335(15) 0.0140(12) 0.0302(14) -0.0015(10) -0.0086(12) 0.0056(11)
C41 0.0301(14) 0.0132(11) 0.0266(13) 0.0048(10) -0.0082(11) -0.0030(10)
C42 0.0201(12) 0.0175(12) 0.0164(11) 0.0032(9) -0.0053(9) -0.0027(9)
C43 0.0197(12) 0.0184(12) 0.0196(12) 0.0026(9) 0.0053(10) 0.0043(10)
C44 0.0264(15) 0.0296(15) 0.0399(17) 0.0084(13) -0.0005(12) -0.0055(12)
C45 0.0471(19) 0.0374(17) 0.0230(14) 0.0024(12) 0.0107(13) -0.0013(14)
C46 0.0222(13) 0.0221(13) 0.0252(13) 0.0078(10) -0.0007(10) -0.0050(10)
C47 0.0240(15) 0.057(2) 0.0399(18) 0.0142(15) -0.0086(13) -0.0010(14)
C48 0.0216(15) 0.074(2) 0.0360(17) 0.0319(17) -0.0005(12) -0.0025(15)
C49 0.0188(12) 0.0123(11) 0.0189(12) 0.0012(9) -0.0017(9) 0.0039(9)
C50 0.0215(12) 0.0131(11) 0.0212(12) 0.0003(9) 0.0007(10) 0.0024(9)
C51 0.0243(13) 0.0177(12) 0.0282(14) -0.0019(10) -0.0013(11) -0.0023(10)
C52 0.0275(14) 0.0191(12) 0.0218(13) -0.0051(10) -0.0084(10) 0.0032(10)
C53 0.0273(13) 0.0175(12) 0.0182(12) -0.0011(9) -0.0016(10) 0.0070(10)
C54 0.0189(12) 0.0151(11) 0.0204(12) 0.0018(9) -0.0012(9) 0.0052(9)
C55 0.0216(13) 0.0209(12) 0.0212(13) -0.0011(10) 0.0024(10) -0.0038(10)
C56 0.0264(14) 0.0261(14) 0.0317(15) 0.0040(11) 0.0037(11) -0.0009(11)
C57 0.0354(16) 0.0315(15) 0.0251(14) 0.0073(12) 0.0007(12) 0.0021(12)
C58 0.0228(13) 0.0262(13) 0.0197(12) -0.0023(10) 0.0022(10) 0.0009(10)
C59 0.026(3) 0.057(4) 0.029(3) 0.008(3) 0.004(2) 0.010(3)
C60 0.041(3) 0.035(3) 0.026(3) 0.007(2) 0.009(2) 0.005(3)
C59B 0.021(3) 0.030(3) 0.023(3) 0.000(2) 0.004(2) 0.005(2)
C60B 0.021(3) 0.018(3) 0.046(4) 0.004(2) 0.008(2) 0.006(2)
C61 0.0210(12) 0.0168(11) 0.0118(11) 0.0005(9) -0.0010(9) -0.0027(9)
C62 0.0192(12) 0.0163(11) 0.0120(11) 0.0004(9) 0.0009(9) -0.0036(9)
C63 0.0191(12) 0.0190(12) 0.0150(11) 0.0007(9) -0.0007(9) -0.0014(9)
C64 0.0276(13) 0.0183(12) 0.0160(12) 0.0038(9) -0.0009(10) -0.0009(10)
C65 0.0291(14) 0.0172(12) 0.0155(12) 0.0041(9) 0.0026(10) -0.0041(10)
C66 0.0215(12) 0.0187(12) 0.0149(11) 0.0010(9) 0.0023(9) -0.0035(10)
C67 0.0143(11) 0.0197(12) 0.0142(11) 0.0029(9) -0.0016(9) -0.0042(9)
C68 0.0152(11) 0.0215(12) 0.0149(11) 0.0009(9) -0.0015(9) -0.0036(9)
C69 0.0197(12) 0.0294(14) 0.0151(12) 0.0022(10) 0.0007(9) -0.0028(10)
C70 0.0238(13) 0.0295(14) 0.0186(12) 0.0099(10) 0.0025(10) -0.0075(11)
C71 0.0238(13) 0.0197(12) 0.0203(12) 0.0052(10) -0.0033(10) -0.0069(10)
C72 0.0166(11) 0.0196(12) 0.0133(11) 0.0020(9) -0.0027(9) -0.0052(9)
C73 0.0247(13) 0.0228(13) 0.0177(12) 0.0006(10) 0.0035(10) 0.0000(10)
C74 0.0309(15) 0.0337(16) 0.0300(15) -0.0067(12) -0.0031(12) -0.0009(12)
C75 0.0307(16) 0.0305(16) 0.0482(19) -0.0059(14) -0.0053(14) 0.0047(12)
C76 0.0235(13) 0.0181(12) 0.0145(11) 0.0020(9) -0.0012(9) -0.0041(10)
C77 0.0325(15) 0.0331(15) 0.0178(13) -0.0027(11) -0.0051(11) 0.0033(12)
C78 0.0396(17) 0.0281(14) 0.0202(13) -0.0008(11) -0.0030(12) 0.0087(12)
C79 0.0212(12) 0.0223(12) 0.0170(12) 0.0086(10) 0.0041(10) -0.0044(10)
C80 0.0262(14) 0.0273(14) 0.0208(13) 0.0087(10) 0.0021(10) -0.0081(11)
C81 0.0279(15) 0.0391(17) 0.0301(15) 0.0082(13) -0.0015(12) -0.0140(13)
C82 0.0217(14) 0.054(2) 0.0358(17) 0.0146(14) 0.0037(12) -0.0095(13)
C83 0.0268(15) 0.0461(18) 0.0283(15) 0.0094(13) 0.0100(12) -0.0010(13)
C84 0.0261(14) 0.0312(14) 0.0213(13) 0.0085(11) 0.0067(11) -0.0025(11)
C85 0.0297(15) 0.0249(14) 0.0282(14) 0.0029(11) -0.0018(11) -0.0084(11)
C86 0.055(2) 0.0270(16) 0.064(2) 0.0025(15) 0.0088(18) -0.0120(15)
C87 0.055(2) 0.0379(18) 0.0311(16) 0.0031(13) 0.0077(15) 0.0019(15)
C88 0.0309(15) 0.0311(15) 0.0270(14) 0.0005(12) 0.0105(12) -0.0023(12)
C89 0.116(4) 0.063(3) 0.035(2) 0.0110(18) -0.020(2) -0.042(3)
C90 0.110(4) 0.042(2) 0.080(3) -0.020(2) -0.038(3) 0.019(2)
C91 0.0138(11) 0.0229(12) 0.0139(11) 0.0040(9) 0.0020(9) -0.0003(9)
C92 0.0154(11) 0.0261(13) 0.0138(11) 0.0014(9) 0.0018(9) -0.0012(10)
C93 0.0216(13) 0.0357(15) 0.0169(12) 0.0052(11) -0.0041(10) -0.0017(11)
C94 0.0243(14) 0.0338(15) 0.0261(14) 0.0098(11) -0.0029(11) 0.0042(11)
C95 0.0226(13) 0.0241(13) 0.0260(13) 0.0072(11) 0.0010(11) 0.0007(10)
C96 0.0186(12) 0.0224(12) 0.0163(12) 0.0034(9) 0.0033(9) -0.0009(10)
C97 0.0169(12) 0.0248(13) 0.0142(11) -0.0013(9) -0.0055(9) -0.0032(10)
C98 0.0198(12) 0.0314(14) 0.0127(11) -0.0003(10) -0.0029(9) -0.0013(10)
C99 0.0264(14) 0.0340(15) 0.0195(13) -0.0053(11) -0.0004(11) 0.0008(12)
C100 0.0317(15) 0.0233(14) 0.0329(15) -0.0069(11) -0.0015(12) -0.0025(11)
C101 0.0262(14) 0.0277(14) 0.0312(15) 0.0001(11) 0.0020(11) -0.0071(11)
C102 0.0171(12) 0.0270(13) 0.0207(13) -0.0014(10) -0.0021(10) -0.0056(10)
C103 0.0298(15) 0.0359(15) 0.0206(13) 0.0080(11) 0.0073(11) 0.0066(12)
C104 0.056(2) 0.050(2) 0.0350(18) 0.0166(15) -0.0082(15) -0.0251(17)
C105 0.053(2) 0.096(3) 0.0219(16) 0.0065(17) 0.0002(15) -0.033(2)
C106 0.0201(13) 0.0297(14) 0.0246(13) 0.0014(11) 0.0051(10) -0.0044(11)
C107 0.0216(15) 0.071(2) 0.0336(17) 0.0074(16) 0.0021(12) -0.0014(15)
C108 0.0279(15) 0.0395(17) 0.0290(15) 0.0060(12) 0.0076(12) -0.0038(12)
C109 0.0191(12) 0.0172(11) 0.0168(11) 0.0031(9) 0.0018(9) 0.0010(9)
C110 0.0239(13) 0.0159(11) 0.0167(12) 0.0024(9) 0.0024(10) 0.0018(10)
C111 0.0242(13) 0.0195(12) 0.0256(13) 0.0021(10) 0.0028(11) -0.0027(10)
C112 0.0317(15) 0.0217(13) 0.0213(13) -0.0039(10) -0.0019(11) -0.0005(11)
C113 0.0304(15) 0.0305(14) 0.0178(12) -0.0027(11) 0.0050(11) 0.0043(11)
C114 0.0233(13) 0.0305(14) 0.0190(12) 0.0034(10) 0.0044(10) 0.0025(11)
C115 0.0237(13) 0.0241(13) 0.0173(12) 0.0016(10) 0.0035(10) -0.0033(10)
C116 0.0448(19) 0.054(2) 0.0293(16) 0.0207(14) 0.0142(14) 0.0220(16)
C117 0.0317(15) 0.0398(16) 0.0239(14) 0.0111(12) 0.0095(12) 0.0108(13)
C118 0.0236(16) 0.065(2) 0.020(2) 0.0006(15) 0.0054(14) -0.0066(15)
C119 0.042(3) 0.051(3) 0.034(3) 0.008(2) 0.012(2) -0.013(3)
C120 0.028(3) 0.182(8) 0.085(5) 0.079(6) 0.025(3) 0.027(4)
C18B 0.0236(16) 0.065(2) 0.020(2) 0.0006(15) 0.0054(14) -0.0066(15)
C19B 0.036(6) 0.065(9) 0.064(9) 0.028(7) 0.010(6) -0.011(7)
C20B 0.015(6) 0.116(14) 0.074(10) -0.034(10) 0.012(7) 0.012(7)
C121 0.0137(11) 0.0167(11) 0.0174(11) 0.0002(9) 0.0001(9) 0.0009(9)
C122 0.0156(11) 0.0161(11) 0.0162(11) 0.0019(9) -0.0021(9) 0.0018(9)
C123 0.0185(12) 0.0229(13) 0.0176(12) -0.0024(10) -0.0006(9) 0.0028(10)
C124 0.0211(13) 0.0221(13) 0.0256(13) -0.0088(10) -0.0049(10) -0.0014(10)
C125 0.0127(11) 0.0210(12) 0.0311(14) -0.0001(10) -0.0013(10) -0.0021(9)
C126 0.0131(11) 0.0198(12) 0.0217(12) 0.0010(10) 0.0000(9) 0.0012(9)
C127 0.0180(12) 0.0179(11) 0.0127(11) -0.0008(9) 0.0028(9) 0.0014(9)
C128 0.0172(12) 0.0247(13) 0.0132(11) -0.0010(9) 0.0040(9) 0.0024(10)
C129 0.0171(12) 0.0271(13) 0.0229(13) -0.0007(10) 0.0025(10) 0.0006(10)
C130 0.0210(13) 0.0270(14) 0.0332(15) -0.0015(11) 0.0062(11) -0.0076(11)
C131 0.0292(14) 0.0165(12) 0.0276(14) 0.0023(10) 0.0029(11) -0.0018(10)
C132 0.0207(12) 0.0219(12) 0.0143(11) -0.0007(9) -0.0001(9) 0.0020(10)
C133 0.0185(12) 0.0263(13) 0.0223(13) 0.0046(10) 0.0022(10) 0.0046(10)
C134 0.068(2) 0.0363(17) 0.0227(15) -0.0032(12) -0.0088(15) 0.0258(16)
C135 0.0349(15) 0.0196(13) 0.0255(14) -0.0019(10) 0.0041(11) 0.0007(11)
C136 0.0232(13) 0.0191(12) 0.0211(13) 0.0004(10) -0.0040(10) 0.0008(10)
C137 0.0361(16) 0.0348(16) 0.0255(14) -0.0022(12) -0.0091(12) 0.0038(13)
C138 0.0303(15) 0.0230(14) 0.0316(15) -0.0029(11) -0.0099(12) 0.0081(11)
C139 0.0228(13) 0.0221(13) 0.0245(13) -0.0026(10) 0.0057(10) -0.0099(10)
C140 0.0212(14) 0.0377(16) 0.0336(16) -0.0099(13) 0.0085(12) -0.0073(12)
C141 0.0340(17) 0.059(2) 0.0432(19) -0.0098(17) 0.0205(15) -0.0126(16)
C142 0.064(3) 0.072(3) 0.042(2) 0.0045(19) 0.0326(19) -0.020(2)
C143 0.072(3) 0.059(2) 0.0370(19) 0.0236(17) 0.0160(18) -0.009(2)
C144 0.0390(17) 0.0310(15) 0.0336(16) 0.0105(12) 0.0087(13) -0.0082(13)
C145 0.0273(16) 0.058(2) 0.0387(18) -0.0135(15) -0.0013(13) 0.0146(15)
C146 0.031(2) 0.084(3) 0.090(3) -0.024(3) -0.012(2) 0.012(2)
C147 0.042(2) 0.065(2) 0.049(2) 0.0128(18) 0.0015(16) 0.0149(18)
C148 0.055(2) 0.0371(18) 0.0394(18) 0.0177(14) 0.0051(15) 0.0079(15)
C149 0.073(3) 0.049(2) 0.087(3) -0.010(2) -0.030(2) 0.014(2)
C150 0.059(2) 0.045(2) 0.068(3) 0.0108(19) -0.017(2) -0.0085(18)
C151 0.0174(12) 0.0182(12) 0.0137(11) 0.0003(9) 0.0002(9) -0.0020(9)
C152 0.0203(12) 0.0176(12) 0.0145(11) 0.0013(9) -0.0003(9) -0.0015(9)
C153 0.0230(13) 0.0248(13) 0.0144(11) 0.0011(10) -0.0040(10) -0.0016(10)
C154 0.0269(13) 0.0197(12) 0.0175(12) -0.0034(10) -0.0033(10) -0.0033(10)
C155 0.0273(13) 0.0154(12) 0.0198(12) 0.0009(9) 0.0006(10) -0.0001(10)
C156 0.0205(12) 0.0186(12) 0.0147(11) 0.0015(9) 0.0008(9) 0.0016(9)
C157 0.0242(13) 0.0166(11) 0.0111(11) 0.0012(9) -0.0054(9) -0.0023(9)
C158 0.0224(12) 0.0193(12) 0.0126(11) 0.0004(9) -0.0066(9) -0.0020(10)
C159 0.0255(13) 0.0231(13) 0.0165(12) 0.0031(10) -0.0049(10) 0.0023(10)
C160 0.0344(15) 0.0181(12) 0.0195(12) 0.0058(10) -0.0050(11) 0.0007(11)
C161 0.0325(15) 0.0211(13) 0.0182(12) 0.0047(10) 0.0003(11) -0.0044(11)
C162 0.0250(13) 0.0234(13) 0.0106(11) 0.0019(9) -0.0032(9) -0.0019(10)
C163 0.0195(12) 0.0214(13) 0.0246(13) 0.0000(10) -0.0024(10) -0.0028(10)
C164 0.0289(15) 0.0411(17) 0.0315(15) 0.0150(13) -0.0015(12) -0.0115(13)
C165 0.0228(14) 0.0326(15) 0.0322(15) 0.0015(12) -0.0027(11) 0.0002(11)
C166 0.0261(14) 0.0272(14) 0.0198(13) 0.0056(10) 0.0011(10) -0.0007(11)
C167 0.0344(16) 0.0334(16) 0.0276(15) 0.0013(12) 0.0057(12) 0.0057(12)
C168 0.0286(15) 0.0394(17) 0.0318(15) 0.0035(13) 0.0067(12) -0.0060(13)
C169 0.0229(13) 0.0133(11) 0.0184(12) -0.0010(9) -0.0030(10) 0.0020(9)
C170 0.0245(13) 0.0154(11) 0.0217(12) 0.0011(9) -0.0041(10) 0.0001(10)
C171 0.0304(15) 0.0241(13) 0.0235(13) 0.0050(11) -0.0055(11) 0.0015(11)
C172 0.0290(15) 0.0318(15) 0.0301(15) 0.0050(12) -0.0113(12) 0.0052(12)
C173 0.0222(14) 0.0295(15) 0.0376(16) 0.0006(12) -0.0037(12) 0.0023(11)
C174 0.0238(13) 0.0176(12) 0.0275(14) 0.0013(10) 0.0004(11) 0.0013(10)
C175 0.0264(13) 0.0215(13) 0.0180(12) 0.0070(10) -0.0020(10) -0.0026(10)
C176 0.0307(15) 0.0266(14) 0.0342(16) -0.0021(12) 0.0016(12) -0.0006(12)
C177 0.0315(15) 0.0235(13) 0.0253(14) 0.0050(11) -0.0031(11) -0.0032(11)
C178 0.0233(14) 0.0333(15) 0.0381(16) 0.0130(13) 0.0064(12) 0.0055(12)
C179 0.034(3) 0.041(4) 0.053(4) 0.024(3) -0.003(3) -0.005(3)
C180 0.050(5) 0.049(4) 0.042(5) 0.013(3) 0.019(4) 0.010(4)
C79B 0.048(5) 0.050(5) 0.051(4) 0.007(4) 0.011(4) -0.017(4)
C80B 0.052(6) 0.061(6) 0.036(5) 0.003(4) 0.005(5) -0.025(5)
C181 0.0173(12) 0.0183(12) 0.0136(11) 0.0022(9) 0.0028(9) 0.0016(9)
C182 0.0210(12) 0.0209(12) 0.0132(11) 0.0011(9) 0.0015(9) -0.0017(10)
C183 0.0248(13) 0.0281(14) 0.0162(12) 0.0045(10) -0.0023(10) -0.0018(11)
C184 0.0272(14) 0.0269(13) 0.0190(12) 0.0100(10) -0.0007(10) 0.0021(11)
C185 0.0238(13) 0.0186(12) 0.0203(12) 0.0057(10) 0.0041(10) 0.0003(10)
C186 0.0173(12) 0.0189(12) 0.0148(11) 0.0012(9) 0.0024(9) 0.0000(9)
C187 0.0251(13) 0.0222(12) 0.0085(10) 0.0010(9) -0.0053(9) -0.0027(10)
C188 0.0223(13) 0.0229(13) 0.0148(11) 0.0017(9) -0.0073(9) -0.0031(10)
C189 0.0247(14) 0.0296(14) 0.0227(13) 0.0045(11) -0.0070(11) -0.0075(11)
C190 0.0414(17) 0.0194(13) 0.0268(14) 0.0005(11) -0.0082(12) -0.0096(12)
C191 0.0414(17) 0.0235(14) 0.0218(13) -0.0042(11) 0.0003(12) 0.0018(12)
C192 0.0311(14) 0.0235(13) 0.0114(11) -0.0029(9) -0.0012(10) -0.0041(11)
C193 0.0190(13) 0.0263(13) 0.0272(14) 0.0051(11) -0.0029(10) -0.0008(10)
C194 0.028(4) 0.052(5) 0.027(5) -0.007(4) -0.014(4) 0.012(4)
C195 0.051(6) 0.059(6) 0.031(5) 0.007(4) 0.012(4) 0.036(5)
C94B 0.021(2) 0.045(3) 0.034(3) 0.002(3) -0.008(2) -0.001(2)
C95B 0.026(3) 0.034(3) 0.031(3) -0.006(2) -0.002(2) 0.011(2)
C196 0.0324(15) 0.0279(14) 0.0254(14) -0.0038(11) 0.0077(12) 0.0006(12)
C197 0.0345(17) 0.0461(19) 0.0323(16) 0.0017(14) 0.0054(13) 0.0096(14)
C198 0.050(2) 0.0380(17) 0.0301(16) 0.0076(13) 0.0142(14) 0.0082(15)
C199 0.0236(13) 0.0132(11) 0.0195(12) 0.0044(9) -0.0038(10) -0.0025(9)
C200 0.0278(14) 0.0182(12) 0.0254(13) 0.0007(10) -0.0040(11) 0.0012(10)
C201 0.0407(17) 0.0200(13) 0.0279(15) -0.0054(11) -0.0083(12) 0.0004(12)
C202 0.0321(15) 0.0215(13) 0.0326(15) 0.0023(11) -0.0121(12) -0.0069(11)
C203 0.0216(13) 0.0232(13) 0.0303(14) 0.0087(11) -0.0024(11) -0.0060(10)
C204 0.0230(13) 0.0151(11) 0.0217(12) 0.0080(9) 0.0013(10) -0.0029(10)
C205 0.0326(15) 0.0272(14) 0.0239(14) -0.0034(11) -0.0034(11) 0.0099(12)
C206 0.0299(15) 0.0369(16) 0.0326(16) 0.0016(13) -0.0011(12) 0.0075(13)
C207 0.052(2) 0.0329(17) 0.0430(19) 0.0074(14) 0.0035(15) 0.0181(15)
C208 0.0218(13) 0.0260(13) 0.0227(13) 0.0072(10) 0.0037(10) -0.0014(10)
C209 0.0314(16) 0.058(2) 0.0323(16) 0.0233(15) 0.0112(13) 0.0117(14)
C210 0.0269(14) 0.0344(15) 0.0298(15) 0.0080(12) 0.0041(12) 0.0052(12)
C211 0.0121(11) 0.0161(11) 0.0143(11) 0.0030(9) -0.0007(8) -0.0029(9)
C212 0.0132(11) 0.0164(11) 0.0153(11) 0.0008(9) -0.0005(9) -0.0020(9)
C213 0.0162(11) 0.0218(12) 0.0141(11) 0.0027(9) 0.0016(9) -0.0033(9)
C214 0.0194(12) 0.0221(12) 0.0189(12) 0.0106(10) -0.0006(9) -0.0007(10)
C215 0.0167(12) 0.0158(11) 0.0229(12) 0.0040(9) 0.0011(10) 0.0015(9)
C216 0.0158(11) 0.0157(11) 0.0155(11) 0.0019(9) -0.0003(9) -0.0020(9)
C217 0.0169(11) 0.0190(11) 0.0077(10) 0.0008(8) 0.0011(8) -0.0011(9)
C218 0.0177(12) 0.0199(12) 0.0120(11) 0.0002(9) 0.0014(9) -0.0029(9)
C219 0.0156(11) 0.0226(12) 0.0176(12) 0.0010(9) 0.0012(9) 0.0014(9)
C220 0.0232(13) 0.0182(12) 0.0203(12) 0.0000(10) -0.0001(10) 0.0018(10)
C221 0.0201(12) 0.0180(12) 0.0205(12) -0.0003(9) -0.0018(10) -0.0026(10)
C222 0.0183(12) 0.0198(12) 0.0102(10) -0.0004(9) 0.0000(9) -0.0025(9)
C223 0.0187(12) 0.0187(12) 0.0264(13) 0.0019(10) 0.0034(10) -0.0040(10)
C224 0.0365(16) 0.0297(15) 0.0321(15) -0.0076(12) 0.0139(13) -0.0123(13)
C225 0.0275(14) 0.0276(14) 0.0261(14) 0.0019(11) 0.0077(11) -0.0077(11)
C226 0.0142(11) 0.0183(12) 0.0208(12) -0.0007(9) 0.0010(9) -0.0012(9)
C227 0.0183(13) 0.0470(17) 0.0232(14) 0.0030(12) -0.0041(11) -0.0053(12)
C228 0.0201(13) 0.0280(14) 0.0309(14) 0.0089(11) 0.0015(11) -0.0070(11)
C229 0.0169(12) 0.0175(12) 0.0184(12) 0.0045(9) 0.0024(9) 0.0051(9)
C230 0.0268(14) 0.0229(13) 0.0221(13) -0.0004(10) 0.0010(11) 0.0044(11)
C231 0.0446(18) 0.0331(16) 0.0213(14) -0.0072(12) 0.0038(12) 0.0052(13)
C232 0.0420(18) 0.0396(17) 0.0240(14) 0.0048(12) 0.0152(13) 0.0095(14)
C233 0.0294(15) 0.0331(15) 0.0295(15) 0.0093(12) 0.0133(12) 0.0034(12)
C234 0.0246(13) 0.0217(12) 0.0193(12) 0.0078(10) 0.0046(10) 0.0028(10)
C235 0.0295(15) 0.0268(14) 0.0294(15) -0.0073(11) -0.0015(12) -0.0022(11)
C236 0.026(5) 0.073(7) 0.071(7) 0.017(6) -0.011(5) -0.003(4)
C237 0.040(7) 0.044(6) 0.058(9) 0.017(5) -0.004(5) -0.009(4)
C26B 0.029(4) 0.060(6) 0.053(5) 0.017(4) 0.003(4) 0.005(3)
C27B 0.054(8) 0.023(4) 0.073(9) -0.013(4) 0.019(6) -0.003(3)
C238 0.0263(14) 0.0291(14) 0.0274(14) 0.0037(11) 0.0082(11) -0.0087(11)
C239 0.0371(17) 0.0393(17) 0.0400(18) 0.0116(14) -0.0059(14) -0.0095(14)
C240 0.0293(16) 0.0290(16) 0.054(2) 0.0005(14) 0.0056(14) -0.0032(12)
O241 0.101(6) 0.025(3) 0.073(6) 0.009(4) -0.051(5) -0.007(3)
C241 0.080(6) 0.038(3) 0.050(5) -0.009(3) -0.002(4) 0.004(3)
C242 0.074(7) 0.085(6) 0.145(10) -0.051(6) -0.074(6) 0.026(5)
O24A 0.050(5) 0.033(5) 0.083(10) 0.025(6) -0.031(6) 0.003(4)
C24A 0.058(7) 0.068(7) 0.032(5) 0.011(5) 0.001(5) 0.000(5)
C24B 0.100(13) 0.21(2) 0.032(6) 0.018(10) 0.005(8) -0.075(12)
C243 0.082(3) 0.044(2) 0.0331(18) 0.0091(15) 0.0031(18) 0.0207(19)
C244 0.0332(17) 0.0425(18) 0.0458(19) 0.0126(15) 0.0130(14) -0.0010(14)
O245 0.0283(11) 0.0345(11) 0.0461(13) 0.0100(10) -0.0022(9) 0.0022(9)
C245 0.0417(19) 0.0416(19) 0.059(2) 0.0039(16) 0.0150(17) 0.0020(15)
C246 0.037(2) 0.044(2) 0.098(3) 0.009(2) 0.013(2) 0.0030(16)
C247 0.0361(17) 0.0329(16) 0.0336(16) -0.0003(13) -0.0071(13) 0.0073(13)
C248 0.0307(16) 0.0413(18) 0.0379(17) 0.0015(14) -0.0090(13) -0.0027(13)

loop_
_atom_type_symbol
_atom_type_description
_atom_type_scat_dispersion_real
_atom_type_scat_dispersion_imag
_atom_type_scat_source
C C 0.0033 0.0016 'International Tables Vol C Tables 4.2.6.8 and 6.1.1.4'
H H 0.0000 0.0000 'International Tables Vol C Tables 4.2.6.8 and 6.1.1.4'
O O 0.0106 0.0060 'International Tables Vol C Tables 4.2.6.8 and 6.1.1.4'
Pb Pb -3.3944 10.1111 'International Tables Vol C Tables 4.2.6.8 and 6.1.1.4'

loop_
_geom_angle_atom_site_label_1
_geom_angle_atom_site_label_2
_geom_angle_atom_site_label_3
_geom_angle
O2 Pb1 O1 100.62(6)
O3 Pb2 O4 100.07(6)
O5 Pb3 O6 97.90(6)
O7 Pb4 O8 98.89(6)
C1 O1 Pb1 126.95(14)
O1 C1 C2 122.7(2)
O1 C1 C6 119.2(2)
C2 C1 C6 118.0(2)
C3 C2 C1 120.4(2)
C3 C2 C7 120.7(2)
C1 C2 C7 118.84(19)
C31 O2 Pb1 130.09(14)
C4 C3 C2 121.1(2)
C4 C3 H3A 119.5
C2 C3 H3A 119.5
C91 O3 Pb2 128.75(14)
C5 C4 C3 119.0(2)
C5 C4 H4A 120.5
C3 C4 H4A 120.5
C61 O4 Pb2 125.35(15)
C4 C5 C6 121.6(2)
C4 C5 H5A 119.2
C6 C5 H5A 119.2
C121 O5 Pb3 128.21(14)
C5 C6 C1 119.9(2)
C5 C6 C19 119.2(2)
C1 C6 C19 120.7(2)
C151 O6 Pb3 124.02(14)
C8 C7 C12 120.7(2)
C8 C7 C2 120.2(2)
C12 C7 C2 119.0(2)
C181 O7 Pb4 126.96(14)
C9 C8 C7 118.6(2)
C9 C8 C13 119.7(2)
C7 C8 C13 121.7(2)
C211 O8 Pb4 124.04(14)
C10 C9 C8 121.1(2)
C10 C9 H9A 119.5
C8 C9 H9A 119.5
C9 C10 C11 120.6(2)
C9 C10 H10A 119.7
C11 C10 H10A 119.7
C10 C11 C12 120.4(2)
C10 C11 H11A 119.8
C12 C11 H11A 119.8
C11 C12 C7 118.6(2)
C11 C12 C16 120.9(2)
C7 C12 C16 120.5(2)
C8 C13 C14 110.22(19)
C8 C13 C15 113.03(19)
C14 C13 C15 110.5(2)
C8 C13 H13A 107.6
C14 C13 H13A 107.6
C15 C13 H13A 107.6
C13 C14 H14A 109.5
C13 C14 H14B 109.5
H14A C14 H14B 109.5
C13 C14 H14C 109.5
H14A C14 H14C 109.5
H14B C14 H14C 109.5
C13 C15 H15A 109.5
C13 C15 H15B 109.5
H15A C15 H15B 109.5
C13 C15 H15C 109.5
H15A C15 H15C 109.5
H15B C15 H15C 109.5
C12 C16 C17 114.0(2)
C12 C16 C18 109.5(2)
C17 C16 C18 110.0(2)
C12 C16 H16A 107.7
C17 C16 H16A 107.7
C18 C16 H16A 107.7
C16 C17 H17A 109.5
C16 C17 H17B 109.5
H17A C17 H17B 109.5
C16 C17 H17C 109.5
H17A C17 H17C 109.5
H17B C17 H17C 109.5
C16 C18 H18A 109.5
C16 C18 H18B 109.5
H18A C18 H18B 109.5
C16 C18 H18C 109.5
H18A C18 H18C 109.5
H18B C18 H18C 109.5
C20 C19 C24 120.7(2)
C20 C19 C6 121.0(2)
C24 C19 C6 118.3(2)
C21 C20 C19 118.6(2)
C21 C20 C25 120.6(2)
C19 C20 C25 120.8(2)
C22 C21 C20 121.0(2)
C22 C21 H21A 119.5
C20 C21 H21A 119.5
C23 C22 C21 120.1(2)
C23 C22 H22A 119.9
C21 C22 H22A 119.9
C22 C23 C24 121.1(2)
C22 C23 H23A 119.4
C24 C23 H23A 119.4
C23 C24 C19 118.5(2)
C23 C24 C28 120.1(2)
C19 C24 C28 121.4(2)
C20 C25 C26 114.5(2)
C20 C25 C27 109.81(19)
C26 C25 C27 109.5(2)
C20 C25 H25A 107.6
C26 C25 H25A 107.6
C27 C25 H25A 107.6
C25 C26 H26A 109.5
C25 C26 H26B 109.5
H26A C26 H26B 109.5
C25 C26 H26C 109.5
H26A C26 H26C 109.5
H26B C26 H26C 109.5
C25 C27 H27A 109.5
C25 C27 H27B 109.5
H27A C27 H27B 109.5
C25 C27 H27C 109.5
H27A C27 H27C 109.5
H27B C27 H27C 109.5
C24 C28 C29 112.2(2)
C24 C28 C30 110.3(2)
C29 C28 C30 111.4(3)
C24 C28 H28A 107.6
C29 C28 H28A 107.6
C30 C28 H28A 107.6
C28 C29 H29A 109.5
C28 C29 H29B 109.5
H29A C29 H29B 109.5
C28 C29 H29C 109.5
H29A C29 H29C 109.5
H29B C29 H29C 109.5
C28 C30 H30A 109.5
C28 C30 H30B 109.5
H30A C30 H30B 109.5
C28 C30 H30C 109.5
H30A C30 H30C 109.5
H30B C30 H30C 109.5
O2 C31 C32 122.5(2)
O2 C31 C36 119.2(2)
C32 C31 C36 118.3(2)
C33 C32 C31 120.0(2)
C33 C32 C37 120.5(2)
C31 C32 C37 119.46(19)
C34 C33 C32 121.4(2)
C34 C33 H33A 119.3
C32 C33 H33A 119.3
C33 C34 C35 118.7(2)
C33 C34 H34A 120.7
C35 C34 H34A 120.7
C34 C35 C36 121.7(2)
C34 C35 H35A 119.2
C36 C35 H35A 119.2
C35 C36 C31 119.6(2)
C35 C36 C49 119.9(2)
C31 C36 C49 120.4(2)
C38 C37 C42 120.7(2)
C38 C37 C32 120.1(2)
C42 C37 C32 119.2(2)
C39 C38 C37 118.6(2)
C39 C38 C43 119.6(2)
C37 C38 C43 121.9(2)
C40 C39 C38 120.9(2)
C40 C39 H39A 119.6
C38 C39 H39A 119.6
C39 C40 C41 120.2(2)
C39 C40 H40A 119.9
C41 C40 H40A 119.9
C40 C41 C42 121.6(2)
C40 C41 H41A 119.2
C42 C41 H41A 119.2
C41 C42 C37 118.0(2)
C41 C42 C46 120.0(2)
C37 C42 C46 121.8(2)
C38 C43 C45 112.5(2)
C38 C43 C44 111.2(2)
C45 C43 C44 110.4(2)
C38 C43 H43A 107.5
C45 C43 H43A 107.5
C44 C43 H43A 107.5
C43 C44 H44A 109.5
C43 C44 H44B 109.5
H44A C44 H44B 109.5
C43 C44 H44C 109.5
H44A C44 H44C 109.5
H44B C44 H44C 109.5
C43 C45 H45A 109.5
C43 C45 H45B 109.5
H45A C45 H45B 109.5
C43 C45 H45C 109.5
H45A C45 H45C 109.5
H45B C45 H45C 109.5
C42 C46 C48 113.3(2)
C42 C46 C47 108.9(2)
C48 C46 C47 110.2(2)
C42 C46 H46A 108.1
C48 C46 H46A 108.1
C47 C46 H46A 108.1
C46 C47 H47A 109.5
C46 C47 H47B 109.5
H47A C47 H47B 109.5
C46 C47 H47C 109.5
H47A C47 H47C 109.5
H47B C47 H47C 109.5
C46 C48 H48A 109.5
C46 C48 H48B 109.5
H48A C48 H48B 109.5
C46 C48 H48C 109.5
H48A C48 H48C 109.5
H48B C48 H48C 109.5
C50 C49 C54 120.5(2)
C50 C49 C36 118.6(2)
C54 C49 C36 120.9(2)
C51 C50 C49 118.8(2)
C51 C50 C55 119.5(2)
C49 C50 C55 121.6(2)
C52 C51 C50 120.8(2)
C52 C51 H51A 119.6
C50 C51 H51A 119.6
C51 C52 C53 120.2(2)
C51 C52 H52A 119.9
C53 C52 H52A 119.9
C52 C53 C54 121.1(2)
C52 C53 H53A 119.5
C54 C53 H53A 119.5
C53 C54 C49 118.7(2)
C53 C54 C58 121.1(2)
C49 C54 C58 120.2(2)
C56 C55 C50 113.7(2)
C56 C55 C57 109.9(2)
C50 C55 C57 109.8(2)
C56 C55 H55A 107.8
C50 C55 H55A 107.8
C57 C55 H55A 107.8
C55 C56 H56A 109.5
C55 C56 H56B 109.5
H56A C56 H56B 109.5
C55 C56 H56C 109.5
H56A C56 H56C 109.5
H56B C56 H56C 109.5
C55 C57 H57A 109.5
C55 C57 H57B 109.5
H57A C57 H57B 109.5
C55 C57 H57C 109.5
H57A C57 H57C 109.5
H57B C57 H57C 109.5
C60B C58 C54 111.4(3)
C59 C58 C54 112.5(3)
C60B C58 C59B 111.6(3)
C54 C58 C59B 113.8(3)
C59 C58 C60 110.3(3)
C54 C58 C60 111.9(3)
C59 C58 H58 107.3
C54 C58 H58 107.3
C60 C58 H58 107.3
C60B C58 H58B 106.5
C54 C58 H58B 106.5
C59B C58 H58B 106.5
C58 C59 H59A 109.5
C58 C59 H59B 109.5
H59A C59 H59B 109.5
C58 C59 H59C 109.5
H59A C59 H59C 109.5
H59B C59 H59C 109.5
C58 C60 H60A 109.5
C58 C60 H60B 109.5
H60A C60 H60B 109.5
C58 C60 H60C 109.5
H60A C60 H60C 109.5
H60B C60 H60C 109.5
C58 C59B H59D 109.5
C58 C59B H59E 109.5
H59D C59B H59E 109.5
C58 C59B H59F 109.5
H59D C59B H59F 109.5
H59E C59B H59F 109.5
C58 C60B H60D 109.5
C58 C60B H60E 109.5
H60D C60B H60E 109.5
C58 C60B H60F 109.5
H60D C60B H60F 109.5
H60E C60B H60F 109.5
O4 C61 C62 122.7(2)
O4 C61 C66 119.2(2)
C62 C61 C66 118.0(2)
C63 C62 C61 120.7(2)
C63 C62 C67 120.1(2)
C61 C62 C67 119.2(2)
C64 C63 C62 121.1(2)
C64 C63 H63A 119.5
C62 C63 H63A 119.5
C63 C64 C65 118.8(2)
C63 C64 H64A 120.6
C65 C64 H64A 120.6
C64 C65 C66 121.9(2)
C64 C65 H65A 119.0
C66 C65 H65A 119.0
C65 C66 C61 119.5(2)
C65 C66 C79 119.6(2)
C61 C66 C79 120.9(2)
C68 C67 C72 120.7(2)
C68 C67 C62 119.7(2)
C72 C67 C62 119.5(2)
C69 C68 C67 118.2(2)
C69 C68 C73 119.3(2)
C67 C68 C73 122.5(2)
C70 C69 C68 121.3(2)
C70 C69 H69A 119.3
C68 C69 H69A 119.3
C69 C70 C71 120.4(2)
C69 C70 H70A 119.8
C71 C70 H70A 119.8
C70 C71 C72 120.6(2)
C70 C71 H71A 119.7
C72 C71 H71A 119.7
C71 C72 C67 118.7(2)
C71 C72 C76 120.7(2)
C67 C72 C76 120.5(2)
C68 C73 C75 111.4(2)
C68 C73 C74 111.8(2)
C75 C73 C74 111.0(2)
C68 C73 H73A 107.5
C75 C73 H73A 107.5
C74 C73 H73A 107.5
C73 C74 H74A 109.5
C73 C74 H74B 109.5
H74A C74 H74B 109.5
C73 C74 H74C 109.5
H74A C74 H74C 109.5
H74B C74 H74C 109.5
C73 C75 H75A 109.5
C73 C75 H75B 109.5
H75A C75 H75B 109.5
C73 C75 H75C 109.5
H75A C75 H75C 109.5
H75B C75 H75C 109.5
C72 C76 C77 109.1(2)
C72 C76 C78 114.6(2)
C77 C76 C78 110.0(2)
C72 C76 H76A 107.6
C77 C76 H76A 107.6
C78 C76 H76A 107.6
C76 C77 H77A 109.5
C76 C77 H77B 109.5
H77A C77 H77B 109.5
C76 C77 H77C 109.5
H77A C77 H77C 109.5
H77B C77 H77C 109.5
C76 C78 H78A 109.5
C76 C78 H78B 109.5
H78A C78 H78B 109.5
C76 C78 H78C 109.5
H78A C78 H78C 109.5
H78B C78 H78C 109.5
C84 C79 C80 120.5(2)
C84 C79 C66 119.6(2)
C80 C79 C66 119.9(2)
C81 C80 C79 118.1(3)
C81 C80 C85 120.9(2)
C79 C80 C85 121.1(2)
C82 C81 C80 121.4(3)
C82 C81 H81A 119.3
C80 C81 H81A 119.3
C83 C82 C81 120.3(3)
C83 C82 H82A 119.8
C81 C82 H82A 119.8
C82 C83 C84 120.8(3)
C82 C83 H83A 119.6
C84 C83 H83A 119.6
C83 C84 C79 119.0(3)
C83 C84 C88 119.9(3)
C79 C84 C88 121.1(2)
C80 C85 C87 110.6(2)
C80 C85 C86 114.1(2)
C87 C85 C86 109.8(3)
C80 C85 H85A 107.3
C87 C85 H85A 107.3
C86 C85 H85A 107.3
C85 C86 H86A 109.5
C85 C86 H86B 109.5
H86A C86 H86B 109.5
C85 C86 H86C 109.5
H86A C86 H86C 109.5
H86B C86 H86C 109.5
C85 C87 H87A 109.5
C85 C87 H87B 109.5
H87A C87 H87B 109.5
C85 C87 H87C 109.5
H87A C87 H87C 109.5
H87B C87 H87C 109.5
C89 C88 C90 110.7(3)
C89 C88 C84 111.3(2)
C90 C88 C84 113.6(3)
C89 C88 H88A 107.0
C90 C88 H88A 107.0
C84 C88 H88A 107.0
C88 C89 H89A 109.5
C88 C89 H89B 109.5
H89A C89 H89B 109.5
C88 C89 H89C 109.5
H89A C89 H89C 109.5
H89B C89 H89C 109.5
C88 C90 H90A 109.5
C88 C90 H90B 109.5
H90A C90 H90B 109.5
C88 C90 H90C 109.5
H90A C90 H90C 109.5
H90B C90 H90C 109.5
O3 C91 C92 122.3(2)
O3 C91 C96 119.5(2)
C92 C91 C96 118.2(2)
C93 C92 C91 120.3(2)
C93 C92 C97 120.4(2)
C91 C92 C97 119.3(2)
C94 C93 C92 121.0(2)
C94 C93 H93A 119.5
C92 C93 H93A 119.5
C93 C94 C95 119.1(2)
C93 C94 H94A 120.4
C95 C94 H94A 120.4
C94 C95 C96 121.6(2)
C94 C95 H95A 119.2
C96 C95 H95A 119.2
C95 C96 C91 119.6(2)
C95 C96 C109 119.5(2)
C91 C96 C109 120.9(2)
C102 C97 C98 120.7(2)
C102 C97 C92 119.7(2)
C98 C97 C92 119.5(2)
C99 C98 C97 118.3(2)
C99 C98 C103 120.0(2)
C97 C98 C103 121.6(2)
C100 C99 C98 121.5(3)
C100 C99 H99A 119.2
C98 C99 H99A 119.2
C99 C100 C101 120.0(3)
C99 C100 H10B 120.0
C101 C100 H10B 120.0
C100 C101 C102 120.9(3)
C100 C101 H10C 119.5
C102 C101 H10C 119.5
C101 C102 C97 118.5(2)
C101 C102 C106 120.8(2)
C97 C102 C106 120.6(2)
C104 C103 C98 111.7(2)
C104 C103 C105 108.9(3)
C98 C103 C105 112.3(2)
C104 C103 H10D 107.9
C98 C103 H10D 107.9
C105 C103 H10D 107.9
C103 C104 H10E 109.5
C103 C104 H10F 109.5
H10E C104 H10F 109.5
C103 C104 H10G 109.5
H10E C104 H10G 109.5
H10F C104 H10G 109.5
C103 C105 H10H 109.5
C103 C105 H10I 109.5
H10H C105 H10I 109.5
C103 C105 H10J 109.5
H10H C105 H10J 109.5
H10I C105 H10J 109.5
C102 C106 C107 109.0(2)
C102 C106 C108 113.5(2)
C107 C106 C108 110.2(2)
C102 C106 H10K 108.0
C107 C106 H10K 108.0
C108 C106 H10K 108.0
C106 C107 H10L 109.5
C106 C107 H10M 109.5
H10L C107 H10M 109.5
C106 C107 H10N 109.5
H10L C107 H10N 109.5
H10M C107 H10N 109.5
C106 C108 H10O 109.5
C106 C108 H10P 109.5
H10O C108 H10P 109.5
C106 C108 H10Q 109.5
H10O C108 H10Q 109.5
H10P C108 H10Q 109.5
C110 C109 C114 120.6(2)
C110 C109 C96 119.3(2)
C114 C109 C96 120.0(2)
C111 C110 C109 118.8(2)
C111 C110 C115 120.0(2)
C109 C110 C115 121.2(2)
C112 C111 C110 121.1(2)
C112 C111 H11B 119.5
C110 C111 H11B 119.5
C113 C112 C111 119.7(2)
C113 C112 H11C 120.2
C111 C112 H11C 120.2
C112 C113 C114 121.3(2)
C112 C113 H11D 119.3
C114 C113 H11D 119.3
C113 C114 C109 118.5(2)
C113 C114 C118 121.6(4)
C109 C114 C118 119.8(4)
C113 C114 C18B 117.7(9)
C109 C114 C18B 123.7(9)
C110 C115 C116 110.4(2)
C110 C115 C117 113.2(2)
C116 C115 C117 109.5(2)
C110 C115 H11E 107.8
C116 C115 H11E 107.8
C117 C115 H11E 107.8
C115 C116 H11F 109.5
C115 C116 H11G 109.5
H11F C116 H11G 109.5
C115 C116 H11H 109.5
H11F C116 H11H 109.5
H11G C116 H11H 109.5
C115 C117 H11I 109.5
C115 C117 H11J 109.5
H11I C117 H11J 109.5
C115 C117 H11K 109.5
H11I C117 H11K 109.5
H11J C117 H11K 109.5
C120 C118 C114 110.7(4)
C120 C118 C119 110.8(5)
C114 C118 C119 111.9(5)
C120 C118 H11L 107.8
C114 C118 H11L 107.8
C119 C118 H11L 107.8
C118 C119 H11M 109.5
C118 C119 H11N 109.5
H11M C119 H11N 109.5
C118 C119 H11O 109.5
H11M C119 H11O 109.5
H11N C119 H11O 109.5
C118 C120 H12A 109.5
C118 C120 H12B 109.5
H12A C120 H12B 109.5
C118 C120 H12C 109.5
H12A C120 H12C 109.5
H12B C120 H12C 109.5
C114 C18B C20B 112.8(9)
C114 C18B C19B 116.3(10)
C20B C18B C19B 111.9(14)
C114 C18B H11P 104.9
C20B C18B H11P 104.9
C19B C18B H11P 104.9
C18B C19B H9BA 109.5
C18B C19B H9BB 109.5
H9BA C19B H9BB 109.5
C18B C19B H9BC 109.5
H9BA C19B H9BC 109.5
H9BB C19B H9BC 109.5
C18B C20B H2AA 109.5
C18B C20B H2AB 109.5
H2AA C20B H2AB 109.5
C18B C20B H2AC 109.5
H2AA C20B H2AC 109.5
H2AB C20B H2AC 109.5
O5 C121 C126 119.3(2)
O5 C121 C122 122.7(2)
C126 C121 C122 118.1(2)
C123 C122 C121 120.2(2)
C123 C122 C127 120.5(2)
C121 C122 C127 119.3(2)
C124 C123 C122 121.3(2)
C124 C123 H12D 119.3
C122 C123 H12D 119.3
C125 C124 C123 118.6(2)
C125 C124 H12E 120.7
C123 C124 H12E 120.7
C124 C125 C126 121.9(2)
C124 C125 H12F 119.1
C126 C125 H12F 119.1
C125 C126 C121 119.7(2)
C125 C126 C139 119.5(2)
C121 C126 C139 120.7(2)
C128 C127 C132 120.6(2)
C128 C127 C122 119.8(2)
C132 C127 C122 119.5(2)
C129 C128 C127 118.9(2)
C129 C128 C133 118.8(2)
C127 C128 C133 122.3(2)
C130 C129 C128 120.5(2)
C130 C129 H12G 119.7
C128 C129 H12G 119.7
C129 C130 C131 120.3(2)
C129 C130 H13B 119.9
C131 C130 H13B 119.9
C130 C131 C132 121.3(2)
C130 C131 H13C 119.3
C132 C131 H13C 119.3
C131 C132 C127 118.3(2)
C131 C132 C136 120.6(2)
C127 C132 C136 121.0(2)
C128 C133 C135 110.1(2)
C128 C133 C134 113.0(2)
C135 C133 C134 110.2(2)
C128 C133 H13D 107.8
C135 C133 H13D 107.8
C134 C133 H13D 107.8
C133 C134 H13E 109.5
C133 C134 H13F 109.5
H13E C134 H13F 109.5
C133 C134 H13G 109.5
H13E C134 H13G 109.5
H13F C134 H13G 109.5
C133 C135 H13H 109.5
C133 C135 H13I 109.5
H13H C135 H13I 109.5
C133 C135 H13J 109.5
H13H C135 H13J 109.5
H13I C135 H13J 109.5
C132 C136 C138 112.7(2)
C132 C136 C137 109.2(2)
C138 C136 C137 111.4(2)
C132 C136 H13K 107.8
C138 C136 H13K 107.8
C137 C136 H13K 107.8
C136 C137 H13L 109.5
C136 C137 H13M 109.5
H13L C137 H13M 109.5
C136 C137 H13N 109.5
H13L C137 H13N 109.5
H13M C137 H13N 109.5
C136 C138 H13O 109.5
C136 C138 H13P 109.5
H13O C138 H13P 109.5
C136 C138 H13Q 109.5
H13O C138 H13Q 109.5
H13P C138 H13Q 109.5
C140 C139 C144 121.3(3)
C140 C139 C126 119.4(2)
C144 C139 C126 119.3(2)
C141 C140 C139 118.3(3)
C141 C140 C145 120.2(3)
C139 C140 C145 121.4(3)
C142 C141 C140 121.0(3)
C142 C141 H14D 119.5
C140 C141 H14D 119.5
C141 C142 C143 120.4(3)
C141 C142 H14E 119.8
C143 C142 H14E 119.8
C142 C143 C144 121.0(3)
C142 C143 H14F 119.5
C144 C143 H14F 119.5
C143 C144 C139 117.9(3)
C143 C144 C148 120.9(3)
C139 C144 C148 121.1(3)
C147 C145 C140 110.0(3)
C147 C145 C146 110.5(3)
C140 C145 C146 114.7(3)
C147 C145 H14G 107.1
C140 C145 H14G 107.1
C146 C145 H14G 107.1
C145 C146 H14H 109.5
C145 C146 H14I 109.5
H14H C146 H14I 109.5
C145 C146 H14J 109.5
H14H C146 H14J 109.5
H14I C146 H14J 109.5
C145 C147 H14K 109.5
C145 C147 H14L 109.5
H14K C147 H14L 109.5
C145 C147 H14M 109.5
H14K C147 H14M 109.5
H14L C147 H14M 109.5
C149 C148 C144 111.0(3)
C149 C148 C150 108.9(3)
C144 C148 C150 114.1(3)
C149 C148 H14N 107.6
C144 C148 H14N 107.6
C150 C148 H14N 107.6
C148 C149 H14O 109.5
C148 C149 H14P 109.5
H14O C149 H14P 109.5
C148 C149 H14Q 109.5
H14O C149 H14Q 109.5
H14P C149 H14Q 109.5
C148 C150 H15D 109.5
C148 C150 H15E 109.5
H15D C150 H15E 109.5
C148 C150 H15F 109.5
H15D C150 H15F 109.5
H15E C150 H15F 109.5
O6 C151 C156 119.4(2)
O6 C151 C152 122.9(2)
C156 C151 C152 117.7(2)
C153 C152 C151 120.3(2)
C153 C152 C157 120.5(2)
C151 C152 C157 119.2(2)
C154 C153 C152 121.4(2)
C154 C153 H15G 119.3
C152 C153 H15G 119.3
C153 C154 C155 118.5(2)
C153 C154 H15H 120.7
C155 C154 H15H 120.7
C156 C155 C154 121.9(2)
C156 C155 H15I 119.1
C154 C155 H15I 119.1
C155 C156 C151 120.1(2)
C155 C156 C169 118.8(2)
C151 C156 C169 121.1(2)
C158 C157 C162 121.2(2)
C158 C157 C152 120.0(2)
C162 C157 C152 118.7(2)
C159 C158 C157 118.2(2)
C159 C158 C163 119.9(2)
C157 C158 C163 121.8(2)
C160 C159 C158 120.9(2)
C160 C159 H15J 119.5
C158 C159 H15J 119.5
C159 C160 C161 120.5(2)
C159 C160 H16B 119.8
C161 C160 H16B 119.8
C160 C161 C162 121.1(2)
C160 C161 H16C 119.5
C162 C161 H16C 119.5
C161 C162 C157 118.1(2)
C161 C162 C166 120.9(2)
C157 C162 C166 121.0(2)
C164 C163 C158 111.2(2)
C164 C163 C165 109.4(2)
C158 C163 C165 114.2(2)
C164 C163 H16D 107.3
C158 C163 H16D 107.3
C165 C163 H16D 107.3
C163 C164 H16E 109.5
C163 C164 H16F 109.5
H16E C164 H16F 109.5
C163 C164 H16G 109.5
H16E C164 H16G 109.5
H16F C164 H16G 109.5
C163 C165 H16H 109.5
C163 C165 H16I 109.5
H16H C165 H16I 109.5
C163 C165 H16J 109.5
H16H C165 H16J 109.5
H16I C165 H16J 109.5
C168 C166 C162 113.7(2)
C168 C166 C167 110.5(2)
C162 C166 C167 111.3(2)
C168 C166 H16K 107.0
C162 C166 H16K 107.0
C167 C166 H16K 107.0
C166 C167 H16L 109.5
C166 C167 H16M 109.5
H16L C167 H16M 109.5
C166 C167 H16N 109.5
H16L C167 H16N 109.5
H16M C167 H16N 109.5
C166 C168 H16O 109.5
C166 C168 H16P 109.5
H16O C168 H16P 109.5
C166 C168 H16Q 109.5
H16O C168 H16Q 109.5
H16P C168 H16Q 109.5
C170 C169 C174 120.7(2)
C170 C169 C156 119.7(2)
C174 C169 C156 119.5(2)
C171 C170 C169 118.6(2)
C171 C170 C175 119.7(2)
C169 C170 C175 121.7(2)
C172 C171 C170 120.8(3)
C172 C171 H17D 119.6
C170 C171 H17D 119.6
C171 C172 C173 120.3(2)
C171 C172 H17E 119.8
C173 C172 H17E 119.8
C172 C173 C174 120.8(3)
C172 C173 H17F 119.6
C174 C173 H17F 119.6
C173 C174 C169 118.7(2)
C173 C174 C178 120.0(2)
C169 C174 C178 121.2(2)
C170 C175 C176 111.2(2)
C170 C175 C177 111.7(2)
C176 C175 C177 111.5(2)
C170 C175 H17G 107.4
C176 C175 H17G 107.4
C177 C175 H17G 107.4
C175 C176 H17H 109.5
C175 C176 H17I 109.5
H17H C176 H17I 109.5
C175 C176 H17J 109.5
H17H C176 H17J 109.5
H17I C176 H17J 109.5
C175 C177 H17K 109.5
C175 C177 H17L 109.5
H17K C177 H17L 109.5
C175 C177 H17M 109.5
H17K C177 H17M 109.5
H17L C177 H17M 109.5
C179 C178 C180 113.3(4)
C179 C178 C174 112.8(3)
C180 C178 C174 111.8(4)
C80B C178 C174 110.9(4)
C80B C178 C79B 108.0(5)
C174 C178 C79B 110.7(4)
C179 C178 H17N 106.1
C180 C178 H17N 106.1
C174 C178 H17N 106.1
C80B C178 H17O 109.1
C174 C178 H17O 109.1
C79B C178 H17O 109.1
C178 C179 H17P 109.5
C178 C179 H17Q 109.5
H17P C179 H17Q 109.5
C178 C179 H17R 109.5
H17P C179 H17R 109.5
H17Q C179 H17R 109.5
C178 C180 H18D 109.5
C178 C180 H18E 109.5
H18D C180 H18E 109.5
C178 C180 H18F 109.5
H18D C180 H18F 109.5
H18E C180 H18F 109.5
C178 C79B H17S 109.5
C178 C79B H17T 109.5
H17S C79B H17T 109.5
C178 C79B H17U 109.5
H17S C79B H17U 109.5
H17T C79B H17U 109.5
C178 C80B H18G 109.5
C178 C80B H18H 109.5
H18G C80B H18H 109.5
C178 C80B H18I 109.5
H18G C80B H18I 109.5
H18H C80B H18I 109.5
O7 C181 C186 119.5(2)
O7 C181 C182 122.1(2)
C186 C181 C182 118.4(2)
C183 C182 C181 120.1(2)
C183 C182 C187 120.1(2)
C181 C182 C187 119.8(2)
C184 C183 C182 121.8(2)
C184 C183 H18J 119.1
C182 C183 H18J 119.1
C183 C184 C185 118.0(2)
C183 C184 H18K 121.0
C185 C184 H18K 121.0
C184 C185 C186 122.3(2)
C184 C185 H18L 118.8
C186 C185 H18L 118.8
C185 C186 C181 119.5(2)
C185 C186 C199 119.0(2)
C181 C186 C199 121.5(2)
C188 C187 C192 120.6(2)
C188 C187 C182 119.8(2)
C192 C187 C182 119.5(2)
C189 C188 C187 118.3(2)
C189 C188 C193 120.1(2)
C187 C188 C193 121.5(2)
C190 C189 C188 121.5(3)
C190 C189 H18M 119.2
C188 C189 H18M 119.2
C189 C190 C191 120.0(2)
C189 C190 H19A 120.0
C191 C190 H19A 120.0
C190 C191 C192 121.0(3)
C190 C191 H19B 119.5
C192 C191 H19B 119.5
C191 C192 C187 118.6(2)
C191 C192 C196 120.9(2)
C187 C192 C196 120.4(2)
C94B C193 C95B 111.3(3)
C94B C193 C188 115.1(3)
C95B C193 C188 111.5(2)
C188 C193 C194 110.8(4)
C188 C193 C195 109.2(4)
C194 C193 C195 106.9(5)
C188 C193 H19C 110.0
C194 C193 H19C 110.0
C195 C193 H19C 110.0
C94B C193 H19D 106.1
C95B C193 H19D 106.1
C188 C193 H19D 106.1
C193 C194 H19E 109.5
C193 C194 H19F 109.5
H19E C194 H19F 109.5
C193 C194 H19G 109.5
H19E C194 H19G 109.5
H19F C194 H19G 109.5
C193 C195 H19H 109.5
C193 C195 H19I 109.5
H19H C195 H19I 109.5
C193 C195 H19J 109.5
H19H C195 H19J 109.5
H19I C195 H19J 109.5
C193 C94B H19K 109.5
C193 C94B H19L 109.5
H19K C94B H19L 109.5
C193 C94B H19M 109.5
H19K C94B H19M 109.5
H19L C94B H19M 109.5
C193 C95B H19N 109.5
C193 C95B H19O 109.5
H19N C95B H19O 109.5
C193 C95B H19P 109.5
H19N C95B H19P 109.5
H19O C95B H19P 109.5
C192 C196 C198 109.1(2)
C192 C196 C197 113.6(2)
C198 C196 C197 111.3(2)
C192 C196 H19Q 107.5
C198 C196 H19Q 107.5
C197 C196 H19Q 107.5
C196 C197 H19R 109.5
C196 C197 H19S 109.5
H19R C197 H19S 109.5
C196 C197 H19T 109.5
H19R C197 H19T 109.5
H19S C197 H19T 109.5
C196 C198 H19U 109.5
C196 C198 H19V 109.5
H19U C198 H19V 109.5
C196 C198 H19W 109.5
H19U C198 H19W 109.5
H19V C198 H19W 109.5
C200 C199 C204 120.7(2)
C200 C199 C186 119.5(2)
C204 C199 C186 119.7(2)
C199 C200 C201 118.4(2)
C199 C200 C205 123.0(2)
C201 C200 C205 118.6(2)
C202 C201 C200 121.0(3)
C202 C201 H20A 119.5
C200 C201 H20A 119.5
C201 C202 C203 120.0(2)
C201 C202 H20B 120.0
C203 C202 H20B 120.0
C202 C203 C204 121.3(3)
C202 C203 H20C 119.4
C204 C203 H20C 119.4
C203 C204 C199 118.5(2)
C203 C204 C208 121.1(2)
C199 C204 C208 120.3(2)
C200 C205 C206 112.0(2)
C200 C205 C207 111.1(2)
C206 C205 C207 110.6(2)
C200 C205 H20D 107.7
C206 C205 H20D 107.7
C207 C205 H20D 107.7
C205 C206 H20E 109.5
C205 C206 H20F 109.5
H20E C206 H20F 109.5
C205 C206 H20G 109.5
H20E C206 H20G 109.5
H20F C206 H20G 109.5
C205 C207 H20H 109.5
C205 C207 H20I 109.5
H20H C207 H20I 109.5
C205 C207 H20J 109.5
H20H C207 H20J 109.5
H20I C207 H20J 109.5
C204 C208 C210 114.3(2)
C204 C208 C209 110.0(2)
C210 C208 C209 109.3(2)
C204 C208 H20K 107.7
C210 C208 H20K 107.7
C209 C208 H20K 107.7
C208 C209 H20L 109.5
C208 C209 H20M 109.5
H20L C209 H20M 109.5
C208 C209 H20N 109.5
H20L C209 H20N 109.5
H20M C209 H20N 109.5
C208 C210 H21B 109.5
C208 C210 H21C 109.5
H21B C210 H21C 109.5
C208 C210 H21D 109.5
H21B C210 H21D 109.5
H21C C210 H21D 109.5
O8 C211 C216 119.9(2)
O8 C211 C212 122.2(2)
C216 C211 C212 117.9(2)
C213 C212 C211 120.4(2)
C213 C212 C217 120.8(2)
C211 C212 C217 118.9(2)
C214 C213 C212 121.4(2)
C214 C213 H21E 119.3
C212 C213 H21E 119.3
C215 C214 C213 118.5(2)
C215 C214 H21F 120.8
C213 C214 H21F 120.8
C214 C215 C216 122.1(2)
C214 C215 H21G 119.0
C216 C215 H21G 119.0
C215 C216 C211 119.8(2)
C215 C216 C229 118.4(2)
C211 C216 C229 121.8(2)
C222 C217 C218 120.1(2)
C222 C217 C212 119.7(2)
C218 C217 C212 120.1(2)
C219 C218 C217 118.7(2)
C219 C218 C223 119.8(2)
C217 C218 C223 121.5(2)
C220 C219 C218 121.2(2)
C220 C219 H21H 119.4
C218 C219 H21H 119.4
C219 C220 C221 120.0(2)
C219 C220 H22B 120.0
C221 C220 H22B 120.0
C220 C221 C222 121.0(2)
C220 C221 H22C 119.5
C222 C221 H22C 119.5
C221 C222 C217 118.9(2)
C221 C222 C226 119.8(2)
C217 C222 C226 121.1(2)
C225 C223 C224 110.8(2)
C225 C223 C218 112.9(2)
C224 C223 C218 111.9(2)
C225 C223 H22D 107.0
C224 C223 H22D 107.0
C218 C223 H22D 107.0
C223 C224 H22E 109.5
C223 C224 H22F 109.5
H22E C224 H22F 109.5
C223 C224 H22G 109.5
H22E C224 H22G 109.5
H22F C224 H22G 109.5
C223 C225 H22H 109.5
C223 C225 H22I 109.5
H22H C225 H22I 109.5
C223 C225 H22J 109.5
H22H C225 H22J 109.5
H22I C225 H22J 109.5
C222 C226 C228 113.3(2)
C222 C226 C227 108.25(19)
C228 C226 C227 110.4(2)
C222 C226 H22K 108.2
C228 C226 H22K 108.2
C227 C226 H22K 108.2
C226 C227 H22L 109.5
C226 C227 H22M 109.5
H22L C227 H22M 109.5
C226 C227 H22N 109.5
H22L C227 H22N 109.5
H22M C227 H22N 109.5
C226 C228 H22O 109.5
C226 C228 H22P 109.5
H22O C228 H22P 109.5
C226 C228 H22Q 109.5
H22O C228 H22Q 109.5
H22P C228 H22Q 109.5
C234 C229 C230 120.6(2)
C234 C229 C216 118.6(2)
C230 C229 C216 120.7(2)
C231 C230 C229 118.3(2)
C231 C230 C235 120.0(2)
C229 C230 C235 121.7(2)
C232 C231 C230 121.0(3)
C232 C231 H23B 119.5
C230 C231 H23B 119.5
C231 C232 C233 120.4(3)
C231 C232 H23C 119.8
C233 C232 H23C 119.8
C232 C233 C234 120.8(3)
C232 C233 H23D 119.6
C234 C233 H23D 119.6
C233 C234 C229 118.8(2)
C233 C234 C238 119.1(2)
C229 C234 C238 122.0(2)
C230 C235 C237 108.5(8)
C230 C235 C27B 115.5(7)
C230 C235 C26B 112.1(5)
C27B C235 C26B 110.3(5)
C230 C235 C236 109.0(6)
C237 C235 C236 110.4(6)
C230 C235 H23E 109.7
C237 C235 H23E 109.7
C236 C235 H23E 109.7
C230 C235 H23F 106.0
C27B C235 H23F 106.0
C26B C235 H23F 106.0
C235 C236 H23G 109.5
C235 C236 H23H 109.5
H23G C236 H23H 109.5
C235 C236 H23I 109.5
H23G C236 H23I 109.5
H23H C236 H23I 109.5
C235 C237 H23J 109.5
C235 C237 H23K 109.5
H23J C237 H23K 109.5
C235 C237 H23L 109.5
H23J C237 H23L 109.5
H23K C237 H23L 109.5
C235 C26B H23M 109.5
C235 C26B H23N 109.5
H23M C26B H23N 109.5
C235 C26B H23O 109.5
H23M C26B H23O 109.5
H23N C26B H23O 109.5
C235 C27B H23P 109.5
C235 C27B H23Q 109.5
H23P C27B H23Q 109.5
C235 C27B H23R 109.5
H23P C27B H23R 109.5
H23Q C27B H23R 109.5
C240 C238 C234 111.1(2)
C240 C238 C239 110.5(2)
C234 C238 C239 112.7(2)
C240 C238 H23S 107.5
C234 C238 H23S 107.5
C239 C238 H23S 107.5
C238 C239 H23T 109.5
C238 C239 H23U 109.5
H23T C239 H23U 109.5
C238 C239 H23V 109.5
H23T C239 H23V 109.5
H23U C239 H23V 109.5
C238 C240 H24A 109.5
C238 C240 H24B 109.5
H24A C240 H24B 109.5
C238 C240 H24C 109.5
H24A C240 H24C 109.5
H24B C240 H24C 109.5
C243 O241 C241 101.2(8)
C242 C241 O241 104.0(8)
C242 C241 H24D 111.0
O241 C241 H24D 111.0
C242 C241 H24E 111.0
O241 C241 H24E 111.0
H24D C241 H24E 109.0
C241 C242 H24F 109.5
C241 C242 H24G 109.5
H24F C242 H24G 109.5
C241 C242 H24H 109.5
H24F C242 H24H 109.5
H24G C242 H24H 109.5
C243 O24A C24A 114.8(10)
C24B C24A O24A 85.8(10)
C24B C24A H24I 114.4
O24A C24A H24I 114.4
C24B C24A H24J 114.4
O24A C24A H24J 114.4
H24I C24A H24J 111.5
C24A C24B H24K 109.5
C24A C24B H24L 109.5
H24K C24B H24L 109.5
C24A C24B H24M 109.5
H24K C24B H24M 109.5
H24L C24B H24M 109.5
O241 C243 C244 106.7(4)
O24A C243 C244 114.1(7)
O241 C243 H24N 110.4
C244 C243 H24N 110.4
O241 C243 H24O 110.4
C244 C243 H24O 110.4
H24N C243 H24O 108.6
C243 C244 H24P 109.5
C243 C244 H24Q 109.5
H24P C244 H24Q 109.5
C243 C244 H24R 109.5
H24P C244 H24R 109.5
H24Q C244 H24R 109.5
C245 O245 C247 112.6(2)
O245 C245 C246 108.0(3)
O245 C245 H24S 110.1
C246 C245 H24S 110.1
O245 C245 H24T 110.1
C246 C245 H24T 110.1
H24S C245 H24T 108.4
C245 C246 H24U 109.5
C245 C246 H24V 109.5
H24U C246 H24V 109.5
C245 C246 H24W 109.5
H24U C246 H24W 109.5
H24V C246 H24W 109.5
O245 C247 C248 108.4(2)
O245 C247 H24X 110.0
C248 C247 H24X 110.0
O245 C247 H24Y 110.0
C248 C247 H24Y 110.0
H24X C247 H24Y 108.4
C247 C248 H2DH 109.5
C247 C248 H2DI 109.5
H2DH C248 H2DI 109.5
C247 C248 H2DJ 109.5
H2DH C248 H2DJ 109.5
H2DI C248 H2DJ 109.5

loop_
_geom_bond_atom_site_label_1
_geom_bond_atom_site_label_2
_geom_bond_distance
Pb1 O2 2.2106(16)
Pb1 O1 2.2275(16)
Pb2 O3 2.2180(17)
Pb2 O4 2.2213(16)
Pb3 O5 2.2068(16)
Pb3 O6 2.2190(16)
Pb4 O7 2.2032(16)
Pb4 O8 2.2184(16)
O1 C1 1.347(3)
C1 C2 1.418(3)
C1 C6 1.419(3)
C2 C3 1.395(3)
C2 C7 1.498(3)
O2 C31 1.350(3)
C3 C4 1.390(3)
C3 H3A 0.9500
O3 C91 1.345(3)
C4 C5 1.387(3)
C4 H4A 0.9500
O4 C61 1.344(3)
C5 C6 1.396(3)
C5 H5A 0.9500
O5 C121 1.342(3)
C6 C19 1.508(3)
O6 C151 1.345(3)
C7 C8 1.410(3)
C7 C12 1.423(3)
O7 C181 1.353(3)
C8 C9 1.400(3)
C8 C13 1.527(3)
O8 C211 1.351(3)
C9 C10 1.382(3)
C9 H9A 0.9500
C10 C11 1.392(4)
C10 H10A 0.9500
C11 C12 1.403(3)
C11 H11A 0.9500
C12 C16 1.520(3)
C13 C14 1.528(3)
C13 C15 1.531(3)
C13 H13A 1.0000
C14 H14A 0.9800
C14 H14B 0.9800
C14 H14C 0.9800
C15 H15A 0.9800
C15 H15B 0.9800
C15 H15C 0.9800
C16 C17 1.525(3)
C16 C18 1.531(3)
C16 H16A 1.0000
C17 H17A 0.9800
C17 H17B 0.9800
C17 H17C 0.9800
C18 H18A 0.9800
C18 H18B 0.9800
C18 H18C 0.9800
C19 C20 1.410(3)
C19 C24 1.411(3)
C20 C21 1.399(3)
C20 C25 1.523(3)
C21 C22 1.385(4)
C21 H21A 0.9500
C22 C23 1.382(4)
C22 H22A 0.9500
C23 C24 1.400(3)
C23 H23A 0.9500
C24 C28 1.522(4)
C25 C26 1.530(3)
C25 C27 1.538(3)
C25 H25A 1.0000
C26 H26A 0.9800
C26 H26B 0.9800
C26 H26C 0.9800
C27 H27A 0.9800
C27 H27B 0.9800
C27 H27C 0.9800
C28 C29 1.526(4)
C28 C30 1.526(4)
C28 H28A 1.0000
C29 H29A 0.9800
C29 H29B 0.9800
C29 H29C 0.9800
C30 H30A 0.9800
C30 H30B 0.9800
C30 H30C 0.9800
C31 C32 1.416(3)
C31 C36 1.417(3)
C32 C33 1.396(3)
C32 C37 1.495(3)
C33 C34 1.384(3)
C33 H33A 0.9500
C34 C35 1.392(3)
C34 H34A 0.9500
C35 C36 1.395(3)
C35 H35A 0.9500
C36 C49 1.504(3)
C37 C38 1.414(3)
C37 C42 1.420(3)
C38 C39 1.407(3)
C38 C43 1.526(3)
C39 C40 1.380(4)
C39 H39A 0.9500
C40 C41 1.383(4)
C40 H40A 0.9500
C41 C42 1.400(3)
C41 H41A 0.9500
C42 C46 1.519(4)
C43 C45 1.529(3)
C43 C44 1.535(4)
C43 H43A 1.0000
C44 H44A 0.9800
C44 H44B 0.9800
C44 H44C 0.9800
C45 H45A 0.9800
C45 H45B 0.9800
C45 H45C 0.9800
C46 C48 1.527(4)
C46 C47 1.530(4)
C46 H46A 1.0000
C47 H47A 0.9800
C47 H47B 0.9800
C47 H47C 0.9800
C48 H48A 0.9800
C48 H48B 0.9800
C48 H48C 0.9800
C49 C50 1.406(3)
C49 C54 1.414(3)
C50 C51 1.404(3)
C50 C55 1.527(3)
C51 C52 1.383(4)
C51 H51A 0.9500
C52 C53 1.383(4)
C52 H52A 0.9500
C53 C54 1.397(3)
C53 H53A 0.9500
C54 C58 1.525(3)
C55 C56 1.525(4)
C55 C57 1.536(4)
C55 H55A 1.0000
C56 H56A 0.9800
C56 H56B 0.9800
C56 H56C 0.9800
C57 H57A 0.9800
C57 H57B 0.9800
C57 H57C 0.9800
C58 C60B 1.492(5)
C58 C59 1.493(5)
C58 C59B 1.542(5)
C58 C60 1.554(5)
C58 H58 1.0000
C58 H58B 1.0000
C59 H59A 0.9800
C59 H59B 0.9800
C59 H59C 0.9800
C60 H60A 0.9800
C60 H60B 0.9800
C60 H60C 0.9800
C59B H59D 0.9800
C59B H59E 0.9800
C59B H59F 0.9800
C60B H60D 0.9800
C60B H60E 0.9800
C60B H60F 0.9800
C61 C62 1.419(3)
C61 C66 1.421(3)
C62 C63 1.394(3)
C62 C67 1.498(3)
C63 C64 1.387(3)
C63 H63A 0.9500
C64 C65 1.392(4)
C64 H64A 0.9500
C65 C66 1.398(3)
C65 H65A 0.9500
C66 C79 1.501(3)
C67 C68 1.418(3)
C67 C72 1.418(3)
C68 C69 1.399(3)
C68 C73 1.524(3)
C69 C70 1.382(4)
C69 H69A 0.9500
C70 C71 1.394(4)
C70 H70A 0.9500
C71 C72 1.397(3)
C71 H71A 0.9500
C72 C76 1.523(3)
C73 C75 1.530(4)
C73 C74 1.533(4)
C73 H73A 1.0000
C74 H74A 0.9800
C74 H74B 0.9800
C74 H74C 0.9800
C75 H75A 0.9800
C75 H75B 0.9800
C75 H75C 0.9800
C76 C77 1.527(3)
C76 C78 1.528(3)
C76 H76A 1.0000
C77 H77A 0.9800
C77 H77B 0.9800
C77 H77C 0.9800
C78 H78A 0.9800
C78 H78B 0.9800
C78 H78C 0.9800
C79 C84 1.411(4)
C79 C80 1.418(4)
C80 C81 1.400(4)
C80 C85 1.522(4)
C81 C82 1.381(4)
C81 H81A 0.9500
C82 C83 1.381(4)
C82 H82A 0.9500
C83 C84 1.398(4)
C83 H83A 0.9500
C84 C88 1.528(4)
C85 C87 1.530(4)
C85 C86 1.532(4)
C85 H85A 1.0000
C86 H86A 0.9800
C86 H86B 0.9800
C86 H86C 0.9800
C87 H87A 0.9800
C87 H87B 0.9800
C87 H87C 0.9800
C88 C89 1.513(4)
C88 C90 1.518(5)
C88 H88A 1.0000
C89 H89A 0.9800
C89 H89B 0.9800
C89 H89C 0.9800
C90 H90A 0.9800
C90 H90B 0.9800
C90 H90C 0.9800
C91 C92 1.416(3)
C91 C96 1.418(3)
C92 C93 1.403(3)
C92 C97 1.494(3)
C93 C94 1.381(4)
C93 H93A 0.9500
C94 C95 1.392(4)
C94 H94A 0.9500
C95 C96 1.398(3)
C95 H95A 0.9500
C96 C109 1.505(3)
C97 C102 1.416(3)
C97 C98 1.417(3)
C98 C99 1.397(4)
C98 C103 1.529(4)
C99 C100 1.381(4)
C99 H99A 0.9500
C100 C101 1.390(4)
C100 H10B 0.9500
C101 C102 1.402(4)
C101 H10C 0.9500
C102 C106 1.519(4)
C103 C104 1.505(4)
C103 C105 1.535(4)
C103 H10D 1.0000
C104 H10E 0.9800
C104 H10F 0.9800
C104 H10G 0.9800
C105 H10H 0.9800
C105 H10I 0.9800
C105 H10J 0.9800
C106 C107 1.534(4)
C106 C108 1.534(4)
C106 H10K 1.0000
C107 H10L 0.9800
C107 H10M 0.9800
C107 H10N 0.9800
C108 H10O 0.9800
C108 H10P 0.9800
C108 H10Q 0.9800
C109 C110 1.403(3)
C109 C114 1.409(3)
C110 C111 1.398(3)
C110 C115 1.525(3)
C111 C112 1.386(4)
C111 H11B 0.9500
C112 C113 1.380(4)
C112 H11C 0.9500
C113 C114 1.398(4)
C113 H11D 0.9500
C114 C118 1.516(5)
C114 C18B 1.519(8)
C115 C116 1.527(4)
C115 C117 1.532(4)
C115 H11E 1.0000
C116 H11F 0.9800
C116 H11G 0.9800
C116 H11H 0.9800
C117 H11I 0.9800
C117 H11J 0.9800
C117 H11K 0.9800
C118 C120 1.514(6)
C118 C119 1.523(6)
C118 H11L 1.0000
C119 H11M 0.9800
C119 H11N 0.9800
C119 H11O 0.9800
C120 H12A 0.9800
C120 H12B 0.9800
C120 H12C 0.9800
C18B C20B 1.519(8)
C18B C19B 1.524(8)
C18B H11P 1.0000
C19B H9BA 0.9800
C19B H9BB 0.9800
C19B H9BC 0.9800
C20B H2AA 0.9800
C20B H2AB 0.9800
C20B H2AC 0.9800
C121 C126 1.415(3)
C121 C122 1.419(3)
C122 C123 1.391(3)
C122 C127 1.494(3)
C123 C124 1.387(4)
C123 H12D 0.9500
C124 C125 1.387(4)
C124 H12E 0.9500
C125 C126 1.392(3)
C125 H12F 0.9500
C126 C139 1.498(3)
C127 C128 1.413(3)
C127 C132 1.418(3)
C128 C129 1.404(3)
C128 C133 1.523(3)
C129 C130 1.385(4)
C129 H12G 0.9500
C130 C131 1.391(4)
C130 H13B 0.9500
C131 C132 1.394(4)
C131 H13C 0.9500
C132 C136 1.525(3)
C133 C135 1.531(4)
C133 C134 1.532(4)
C133 H13D 1.0000
C134 H13E 0.9800
C134 H13F 0.9800
C134 H13G 0.9800
C135 H13H 0.9800
C135 H13I 0.9800
C135 H13J 0.9800
C136 C138 1.531(3)
C136 C137 1.532(3)
C136 H13K 1.0000
C137 H13L 0.9800
C137 H13M 0.9800
C137 H13N 0.9800
C138 H13O 0.9800
C138 H13P 0.9800
C138 H13Q 0.9800
C139 C140 1.404(4)
C139 C144 1.404(4)
C140 C141 1.396(4)
C140 C145 1.522(5)
C141 C142 1.366(5)
C141 H14D 0.9500
C142 C143 1.386(6)
C142 H14E 0.9500
C143 C144 1.393(4)
C143 H14F 0.9500
C144 C148 1.527(5)
C145 C147 1.519(5)
C145 C146 1.528(5)
C145 H14G 1.0000
C146 H14H 0.9800
C146 H14I 0.9800
C146 H14J 0.9800
C147 H14K 0.9800
C147 H14L 0.9800
C147 H14M 0.9800
C148 C149 1.512(5)
C148 C150 1.540(5)
C148 H14N 1.0000
C149 H14O 0.9800
C149 H14P 0.9800
C149 H14Q 0.9800
C150 H15D 0.9800
C150 H15E 0.9800
C150 H15F 0.9800
C151 C156 1.416(3)
C151 C152 1.423(3)
C152 C153 1.395(3)
C152 C157 1.501(3)
C153 C154 1.384(3)
C153 H15G 0.9500
C154 C155 1.391(3)
C154 H15H 0.9500
C155 C156 1.389(3)
C155 H15I 0.9500
C156 C169 1.506(3)
C157 C158 1.418(3)
C157 C162 1.421(3)
C158 C159 1.404(3)
C158 C163 1.534(3)
C159 C160 1.387(4)
C159 H15J 0.9500
C160 C161 1.390(4)
C160 H16B 0.9500
C161 C162 1.401(3)
C161 H16C 0.9500
C162 C166 1.532(4)
C163 C164 1.529(4)
C163 C165 1.534(4)
C163 H16D 1.0000
C164 H16E 0.9800
C164 H16F 0.9800
C164 H16G 0.9800
C165 H16H 0.9800
C165 H16I 0.9800
C165 H16J 0.9800
C166 C168 1.531(4)
C166 C167 1.542(4)
C166 H16K 1.0000
C167 H16L 0.9800
C167 H16M 0.9800
C167 H16N 0.9800
C168 H16O 0.9800
C168 H16P 0.9800
C168 H16Q 0.9800
C169 C170 1.408(3)
C169 C174 1.412(4)
C170 C171 1.403(3)
C170 C175 1.519(4)
C171 C172 1.384(4)
C171 H17D 0.9500
C172 C173 1.386(4)
C172 H17E 0.9500
C173 C174 1.395(4)
C173 H17F 0.9500
C174 C178 1.527(4)
C175 C176 1.532(4)
C175 C177 1.536(3)
C175 H17G 1.0000
C176 H17H 0.9800
C176 H17I 0.9800
C176 H17J 0.9800
C177 H17K 0.9800
C177 H17L 0.9800
C177 H17M 0.9800
C178 C179 1.502(5)
C178 C180 1.519(5)
C178 C80B 1.524(6)
C178 C79B 1.569(6)
C178 H17N 1.0000
C178 H17O 1.0000
C179 H17P 0.9800
C179 H17Q 0.9800
C179 H17R 0.9800
C180 H18D 0.9800
C180 H18E 0.9800
C180 H18F 0.9800
C79B H17S 0.9800
C79B H17T 0.9800
C79B H17U 0.9800
C80B H18G 0.9800
C80B H18H 0.9800
C80B H18I 0.9800
C181 C186 1.416(3)
C181 C182 1.417(3)
C182 C183 1.400(3)
C182 C187 1.499(3)
C183 C184 1.387(4)
C183 H18J 0.9500
C184 C185 1.393(4)
C184 H18K 0.9500
C185 C186 1.398(3)
C185 H18L 0.9500
C186 C199 1.503(3)
C187 C188 1.414(4)
C187 C192 1.419(4)
C188 C189 1.400(4)
C188 C193 1.526(4)
C189 C190 1.385(4)
C189 H18M 0.9500
C190 C191 1.388(4)
C190 H19A 0.9500
C191 C192 1.402(4)
C191 H19B 0.9500
C192 C196 1.529(4)
C193 C94B 1.513(5)
C193 C95B 1.516(4)
C193 C194 1.526(6)
C193 C195 1.566(6)
C193 H19C 1.0000
C193 H19D 1.0000
C194 H19E 0.9800
C194 H19F 0.9800
C194 H19G 0.9800
C195 H19H 0.9800
C195 H19I 0.9800
C195 H19J 0.9800
C94B H19K 0.9800
C94B H19L 0.9800
C94B H19M 0.9800
C95B H19N 0.9800
C95B H19O 0.9800
C95B H19P 0.9800
C196 C198 1.540(4)
C196 C197 1.543(4)
C196 H19Q 1.0000
C197 H19R 0.9800
C197 H19S 0.9800
C197 H19T 0.9800
C198 H19U 0.9800
C198 H19V 0.9800
C198 H19W 0.9800
C199 C200 1.404(4)
C199 C204 1.415(3)
C200 C201 1.409(4)
C200 C205 1.524(4)
C201 C202 1.379(4)
C201 H20A 0.9500
C202 C203 1.383(4)
C202 H20B 0.9500
C203 C204 1.394(3)
C203 H20C 0.9500
C204 C208 1.525(4)
C205 C206 1.527(4)
C205 C207 1.538(4)
C205 H20D 1.0000
C206 H20E 0.9800
C206 H20F 0.9800
C206 H20G 0.9800
C207 H20H 0.9800
C207 H20I 0.9800
C207 H20J 0.9800
C208 C210 1.528(4)
C208 C209 1.536(4)
C208 H20K 1.0000
C209 H20L 0.9800
C209 H20M 0.9800
C209 H20N 0.9800
C210 H21B 0.9800
C210 H21C 0.9800
C210 H21D 0.9800
C211 C216 1.416(3)
C211 C212 1.423(3)
C212 C213 1.393(3)
C212 C217 1.500(3)
C213 C214 1.388(3)
C213 H21E 0.9500
C214 C215 1.387(3)
C214 H21F 0.9500
C215 C216 1.396(3)
C215 H21G 0.9500
C216 C229 1.500(3)
C217 C222 1.418(3)
C217 C218 1.423(3)
C218 C219 1.400(3)
C218 C223 1.532(3)
C219 C220 1.390(3)
C219 H21H 0.9500
C220 C221 1.392(3)
C220 H22B 0.9500
C221 C222 1.401(3)
C221 H22C 0.9500
C222 C226 1.527(3)
C223 C225 1.526(3)
C223 C224 1.530(4)
C223 H22D 1.0000
C224 H22E 0.9800
C224 H22F 0.9800
C224 H22G 0.9800
C225 H22H 0.9800
C225 H22I 0.9800
C225 H22J 0.9800
C226 C228 1.527(3)
C226 C227 1.531(3)
C226 H22K 1.0000
C227 H22L 0.9800
C227 H22M 0.9800
C227 H22N 0.9800
C228 H22O 0.9800
C228 H22P 0.9800
C228 H22Q 0.9800
C229 C234 1.409(3)
C229 C230 1.411(3)
C230 C231 1.404(4)
C230 C235 1.522(4)
C231 C232 1.379(4)
C231 H23B 0.9500
C232 C233 1.379(4)
C232 H23C 0.9500
C233 C234 1.399(4)
C233 H23D 0.9500
C234 C238 1.525(4)
C235 C237 1.527(6)
C235 C27B 1.528(6)
C235 C26B 1.532(6)
C235 C236 1.533(6)
C235 H23E 1.0000
C235 H23F 1.0000
C236 H23G 0.9800
C236 H23H 0.9800
C236 H23I 0.9800
C237 H23J 0.9800
C237 H23K 0.9800
C237 H23L 0.9800
C26B H23M 0.9800
C26B H23N 0.9800
C26B H23O 0.9800
C27B H23P 0.9800
C27B H23Q 0.9800
C27B H23R 0.9800
C238 C240 1.519(4)
C238 C239 1.534(4)
C238 H23S 1.0000
C239 H23T 0.9800
C239 H23U 0.9800
C239 H23V 0.9800
C240 H24A 0.9800
C240 H24B 0.9800
C240 H24C 0.9800
O241 C243 1.386(13)
O241 C241 1.546(8)
C241 C242 1.499(8)
C241 H24D 0.9900
C241 H24E 0.9900
C242 H24F 0.9800
C242 H24G 0.9800
C242 H24H 0.9800
O24A C243 1.410(15)
O24A C24A 1.544(10)
C24A C24B 1.490(9)
C24A H24I 0.9900
C24A H24J 0.9900
C24B H24K 0.9800
C24B H24L 0.9800
C24B H24M 0.9800
C243 C244 1.482(5)
C243 H24N 0.9900
C243 H24O 0.9900
C244 H24P 0.9800
C244 H24Q 0.9800
C244 H24R 0.9800
O245 C245 1.417(4)
O245 C247 1.430(3)
C245 C246 1.513(5)
C245 H24S 0.9900
C245 H24T 0.9900
C246 H24U 0.9800
C246 H24V 0.9800
C246 H24W 0.9800
C247 C248 1.498(4)
C247 H24X 0.9900
C247 H24Y 0.9900
C248 H2DH 0.9800
C248 H2DI 0.9800
C248 H2DJ 0.9800

loop_
_geom_torsion_atom_site_label_1
_geom_torsion_atom_site_label_2
_geom_torsion_atom_site_label_3
_geom_torsion_atom_site_label_4
_geom_torsion
Pb1 O1 C1 C2 -28.6(3)
Pb1 O1 C1 C6 155.18(16)
O1 C1 C2 C3 -175.5(2)
C6 C1 C2 C3 0.7(3)
O1 C1 C2 C7 4.1(3)
C6 C1 C2 C7 -179.7(2)
C1 C2 C3 C4 -0.5(3)
C7 C2 C3 C4 180.0(2)
C2 C3 C4 C5 0.2(4)
C3 C4 C5 C6 -0.2(4)
C4 C5 C6 C1 0.5(4)
C4 C5 C6 C19 175.9(2)
O1 C1 C6 C5 175.6(2)
C2 C1 C6 C5 -0.8(3)
O1 C1 C6 C19 0.3(3)
C2 C1 C6 C19 -176.1(2)
C3 C2 C7 C8 -75.1(3)
C1 C2 C7 C8 105.3(2)
C3 C2 C7 C12 108.4(3)
C1 C2 C7 C12 -71.2(3)
C12 C7 C8 C9 1.5(3)
C2 C7 C8 C9 -174.9(2)
C12 C7 C8 C13 178.0(2)
C2 C7 C8 C13 1.6(3)
C7 C8 C9 C10 0.9(4)
C13 C8 C9 C10 -175.6(2)
C8 C9 C10 C11 -2.1(4)
C9 C10 C11 C12 0.8(4)
C10 C11 C12 C7 1.6(3)
C10 C11 C12 C16 -176.6(2)
C8 C7 C12 C11 -2.7(3)
C2 C7 C12 C11 173.7(2)
C8 C7 C12 C16 175.5(2)
C2 C7 C12 C16 -8.0(3)
C9 C8 C13 C14 85.0(3)
C7 C8 C13 C14 -91.4(3)
C9 C8 C13 C15 -39.2(3)
C7 C8 C13 C15 144.3(2)
C11 C12 C16 C17 -27.9(3)
C7 C12 C16 C17 153.9(2)
C11 C12 C16 C18 95.9(3)
C7 C12 C16 C18 -82.3(3)
C5 C6 C19 C20 82.4(3)
C1 C6 C19 C20 -102.3(3)
C5 C6 C19 C24 -94.4(3)
C1 C6 C19 C24 80.9(3)
C24 C19 C20 C21 -1.5(3)
C6 C19 C20 C21 -178.2(2)
C24 C19 C20 C25 179.7(2)
C6 C19 C20 C25 3.1(3)
C19 C20 C21 C22 -0.2(3)
C25 C20 C21 C22 178.6(2)
C20 C21 C22 C23 0.9(4)
C21 C22 C23 C24 0.0(4)
C22 C23 C24 C19 -1.6(4)
C22 C23 C24 C28 175.2(2)
C20 C19 C24 C23 2.4(3)
C6 C19 C24 C23 179.2(2)
C20 C19 C24 C28 -174.4(2)
C6 C19 C24 C28 2.4(3)
C21 C20 C25 C26 28.6(3)
C19 C20 C25 C26 -152.7(2)
C21 C20 C25 C27 -95.0(3)
C19 C20 C25 C27 83.7(3)
C23 C24 C28 C29 53.5(3)
C19 C24 C28 C29 -129.8(3)
C23 C24 C28 C30 -71.4(3)
C19 C24 C28 C30 105.4(3)
Pb1 O2 C31 C32 -16.3(3)
Pb1 O2 C31 C36 163.54(16)
O2 C31 C32 C33 -173.7(2)
C36 C31 C32 C33 6.5(3)
O2 C31 C32 C37 7.3(3)
C36 C31 C32 C37 -172.5(2)
C31 C32 C33 C34 -2.6(3)
C37 C32 C33 C34 176.4(2)
C32 C33 C34 C35 -2.5(3)
C33 C34 C35 C36 3.6(4)
C34 C35 C36 C31 0.3(3)
C34 C35 C36 C49 -175.4(2)
O2 C31 C36 C35 174.8(2)
C32 C31 C36 C35 -5.4(3)
O2 C31 C36 C49 -9.5(3)
C32 C31 C36 C49 170.3(2)
C33 C32 C37 C38 -86.1(3)
C31 C32 C37 C38 92.9(3)
C33 C32 C37 C42 96.8(3)
C31 C32 C37 C42 -84.1(3)
C42 C37 C38 C39 1.6(3)
C32 C37 C38 C39 -175.4(2)
C42 C37 C38 C43 -179.1(2)
C32 C37 C38 C43 3.9(3)
C37 C38 C39 C40 0.2(4)
C43 C38 C39 C40 -179.1(2)
C38 C39 C40 C41 -1.5(4)
C39 C40 C41 C42 1.1(4)
C40 C41 C42 C37 0.7(4)
C40 C41 C42 C46 -174.1(2)
C38 C37 C42 C41 -2.0(3)
C32 C37 C42 C41 175.0(2)
C38 C37 C42 C46 172.6(2)
C32 C37 C42 C46 -10.4(3)
C39 C38 C43 C45 -47.6(3)
C37 C38 C43 C45 133.1(2)
C39 C38 C43 C44 76.8(3)
C37 C38 C43 C44 -102.4(3)
C41 C42 C46 C48 -50.3(3)
C37 C42 C46 C48 135.2(3)
C41 C42 C46 C47 72.7(3)
C37 C42 C46 C47 -101.8(3)
C35 C36 C49 C50 90.3(3)
C31 C36 C49 C50 -85.4(3)
C35 C36 C49 C54 -88.5(3)
C31 C36 C49 C54 95.9(3)
C54 C49 C50 C51 -2.5(3)
C36 C49 C50 C51 178.8(2)
C54 C49 C50 C55 174.4(2)
C36 C49 C50 C55 -4.3(3)
C49 C50 C51 C52 1.2(4)
C55 C50 C51 C52 -175.8(2)
C50 C51 C52 C53 0.5(4)
C51 C52 C53 C54 -1.0(4)
C52 C53 C54 C49 -0.3(3)
C52 C53 C54 C58 -179.8(2)
C50 C49 C54 C53 2.1(3)
C36 C49 C54 C53 -179.2(2)
C50 C49 C54 C58 -178.4(2)
C36 C49 C54 C58 0.3(3)
C51 C50 C55 C56 -45.5(3)
C49 C50 C55 C56 137.7(2)
C51 C50 C55 C57 78.1(3)
C49 C50 C55 C57 -98.8(3)
C53 C54 C58 C60B 90.5(4)
C49 C54 C58 C60B -89.0(4)
C53 C54 C58 C59 -95.2(4)
C49 C54 C58 C59 85.3(3)
C53 C54 C58 C59B -36.8(4)
C49 C54 C58 C59B 143.7(3)
C53 C54 C58 C60 29.7(4)
C49 C54 C58 C60 -149.8(3)
Pb2 O4 C61 C62 29.5(3)
Pb2 O4 C61 C66 -152.28(17)
O4 C61 C62 C63 175.6(2)
C66 C61 C62 C63 -2.6(3)
O4 C61 C62 C67 -5.9(3)
C66 C61 C62 C67 175.8(2)
C61 C62 C63 C64 1.3(4)
C67 C62 C63 C64 -177.2(2)
C62 C63 C64 C65 0.6(4)
C63 C64 C65 C66 -1.1(4)
C64 C65 C66 C61 -0.3(4)
C64 C65 C66 C79 -179.8(2)
O4 C61 C66 C65 -176.2(2)
C62 C61 C66 C65 2.1(3)
O4 C61 C66 C79 3.3(3)
C62 C61 C66 C79 -178.4(2)
C63 C62 C67 C68 73.4(3)
C61 C62 C67 C68 -105.1(3)
C63 C62 C67 C72 -109.7(3)
C61 C62 C67 C72 71.8(3)
C72 C67 C68 C69 -1.2(3)
C62 C67 C68 C69 175.7(2)
C72 C67 C68 C73 179.4(2)
C62 C67 C68 C73 -3.7(3)
C67 C68 C69 C70 -1.1(4)
C73 C68 C69 C70 178.4(2)
C68 C69 C70 C71 2.0(4)
C69 C70 C71 C72 -0.6(4)
C70 C71 C72 C67 -1.6(4)
C70 C71 C72 C76 174.8(2)
C68 C67 C72 C71 2.5(3)
C62 C67 C72 C71 -174.4(2)
C68 C67 C72 C76 -173.9(2)
C62 C67 C72 C76 9.2(3)
C69 C68 C73 C75 60.2(3)
C67 C68 C73 C75 -120.3(3)
C69 C68 C73 C74 -64.6(3)
C67 C68 C73 C74 114.9(3)
C71 C72 C76 C77 -94.2(3)
C67 C72 C76 C77 82.1(3)
C71 C72 C76 C78 29.7(3)
C67 C72 C76 C78 -154.0(2)
C65 C66 C79 C84 99.6(3)
C61 C66 C79 C84 -79.8(3)
C65 C66 C79 C80 -77.8(3)
C61 C66 C79 C80 102.7(3)
C84 C79 C80 C81 0.9(4)
C66 C79 C80 C81 178.4(2)
C84 C79 C80 C85 179.6(2)
C66 C79 C80 C85 -2.9(4)
C79 C80 C81 C82 -0.9(4)
C85 C80 C81 C82 -179.6(3)
C80 C81 C82 C83 0.1(4)
C81 C82 C83 C84 0.6(4)
C82 C83 C84 C79 -0.6(4)
C82 C83 C84 C88 -179.3(3)
C80 C79 C84 C83 -0.2(4)
C66 C79 C84 C83 -177.7(2)
C80 C79 C84 C88 178.5(2)
C66 C79 C84 C88 1.1(4)
C81 C80 C85 C87 91.9(3)
C79 C80 C85 C87 -86.8(3)
C81 C80 C85 C86 -32.5(4)
C79 C80 C85 C86 148.8(3)
C83 C84 C88 C89 77.5(4)
C79 C84 C88 C89 -101.2(3)
C83 C84 C88 C90 -48.3(4)
C79 C84 C88 C90 133.0(3)
Pb2 O3 C91 C92 20.5(3)
Pb2 O3 C91 C96 -159.46(16)
O3 C91 C92 C93 174.2(2)
C96 C91 C92 C93 -5.8(3)
O3 C91 C92 C97 -7.7(3)
C96 C91 C92 C97 172.3(2)
C91 C92 C93 C94 2.3(4)
C97 C92 C93 C94 -175.8(2)
C92 C93 C94 C95 2.0(4)
C93 C94 C95 C96 -2.9(4)
C94 C95 C96 C91 -0.7(4)
C94 C95 C96 C109 177.9(2)
O3 C91 C96 C95 -175.0(2)
C92 C91 C96 C95 5.0(3)
O3 C91 C96 C109 6.4(3)
C92 C91 C96 C109 -173.6(2)
C93 C92 C97 C102 -100.0(3)
C91 C92 C97 C102 81.8(3)
C93 C92 C97 C98 84.4(3)
C91 C92 C97 C98 -93.7(3)
C102 C97 C98 C99 -1.5(3)
C92 C97 C98 C99 174.0(2)
C102 C97 C98 C103 -180.0(2)
C92 C97 C98 C103 -4.4(3)
C97 C98 C99 C100 0.7(4)
C103 C98 C99 C100 179.2(2)
C98 C99 C100 C101 0.9(4)
C99 C100 C101 C102 -1.8(4)
C100 C101 C102 C97 1.0(4)
C100 C101 C102 C106 177.4(2)
C98 C97 C102 C101 0.7(4)
C92 C97 C102 C101 -174.8(2)
C98 C97 C102 C106 -175.8(2)
C92 C97 C102 C106 8.7(3)
C99 C98 C103 C104 -81.8(3)
C97 C98 C103 C104 96.6(3)
C99 C98 C103 C105 41.0(4)
C97 C98 C103 C105 -140.6(3)
C101 C102 C106 C107 -87.9(3)
C97 C102 C106 C107 88.4(3)
C101 C102 C106 C108 35.3(3)
C97 C102 C106 C108 -148.3(2)
C95 C96 C109 C110 -89.5(3)
C91 C96 C109 C110 89.1(3)
C95 C96 C109 C114 88.2(3)
C91 C96 C109 C114 -93.2(3)
C114 C109 C110 C111 0.9(4)
C96 C109 C110 C111 178.6(2)
C114 C109 C110 C115 -176.5(2)
C96 C109 C110 C115 1.2(3)
C109 C110 C111 C112 0.1(4)
C115 C110 C111 C112 177.5(2)
C110 C111 C112 C113 -1.1(4)
C111 C112 C113 C114 1.1(4)
C112 C113 C114 C109 -0.2(4)
C112 C113 C114 C118 -176.9(3)
C112 C113 C114 C18B 176.9(6)
C110 C109 C114 C113 -0.8(4)
C96 C109 C114 C113 -178.5(2)
C110 C109 C114 C118 175.9(3)
C96 C109 C114 C118 -1.8(4)
C110 C109 C114 C18B -177.7(6)
C96 C109 C114 C18B 4.6(7)
C111 C110 C115 C116 -80.4(3)
C109 C110 C115 C116 96.9(3)
C111 C110 C115 C117 42.8(3)
C109 C110 C115 C117 -139.9(2)
C113 C114 C118 C120 81.4(6)
C109 C114 C118 C120 -95.2(6)
C18B C114 C118 C120 138(9)
C113 C114 C118 C119 -42.6(6)
C109 C114 C118 C119 140.8(5)
C18B C114 C118 C119 14(8)
C113 C114 C18B C20B 53.9(16)
C109 C114 C18B C20B -129.2(13)
C118 C114 C18B C20B -73(8)
C113 C114 C18B C19B -77.3(15)
C109 C114 C18B C19B 99.7(16)
C118 C114 C18B C19B 156(10)
Pb3 O5 C121 C126 157.41(16)
Pb3 O5 C121 C122 -23.4(3)
O5 C121 C122 C123 -174.4(2)
C126 C121 C122 C123 4.9(3)
O5 C121 C122 C127 7.7(3)
C126 C121 C122 C127 -173.1(2)
C121 C122 C123 C124 -2.2(4)
C127 C122 C123 C124 175.7(2)
C122 C123 C124 C125 -1.5(4)
C123 C124 C125 C126 2.5(4)
C124 C125 C126 C121 0.3(4)
C124 C125 C126 C139 -179.3(2)
O5 C121 C126 C125 175.4(2)
C122 C121 C126 C125 -3.9(3)
O5 C121 C126 C139 -5.0(3)
C122 C121 C126 C139 175.7(2)
C123 C122 C127 C128 -84.9(3)
C121 C122 C127 C128 93.0(3)
C123 C122 C127 C132 97.9(3)
C121 C122 C127 C132 -84.2(3)
C132 C127 C128 C129 -0.2(3)
C122 C127 C128 C129 -177.3(2)
C132 C127 C128 C133 -180.0(2)
C122 C127 C128 C133 2.9(3)
C127 C128 C129 C130 0.5(4)
C133 C128 C129 C130 -179.6(2)
C128 C129 C130 C131 -0.7(4)
C129 C130 C131 C132 0.5(4)
C130 C131 C132 C127 -0.2(4)
C130 C131 C132 C136 -177.9(2)
C128 C127 C132 C131 0.0(3)
C122 C127 C132 C131 177.1(2)
C128 C127 C132 C136 177.7(2)
C122 C127 C132 C136 -5.1(3)
C129 C128 C133 C135 -67.9(3)
C127 C128 C133 C135 111.9(3)
C129 C128 C133 C134 55.7(3)
C127 C128 C133 C134 -124.4(3)
C131 C132 C136 C138 -43.3(3)
C127 C132 C136 C138 139.1(2)
C131 C132 C136 C137 81.1(3)
C127 C132 C136 C137 -96.6(3)
C125 C126 C139 C140 -86.1(3)
C121 C126 C139 C140 94.3(3)
C125 C126 C139 C144 92.3(3)
C121 C126 C139 C144 -87.3(3)
C144 C139 C140 C141 2.6(4)
C126 C139 C140 C141 -179.1(2)
C144 C139 C140 C145 -180.0(3)
C126 C139 C140 C145 -1.7(4)
C139 C140 C141 C142 -0.6(5)
C145 C140 C141 C142 -178.1(3)
C140 C141 C142 C143 -1.3(6)
C141 C142 C143 C144 1.3(6)
C142 C143 C144 C139 0.6(5)
C142 C143 C144 C148 -176.5(3)
C140 C139 C144 C143 -2.6(4)
C126 C139 C144 C143 179.1(3)
C140 C139 C144 C148 174.5(3)
C126 C139 C144 C148 -3.8(4)
C141 C140 C145 C147 81.9(4)
C139 C140 C145 C147 -95.5(3)
C141 C140 C145 C146 -43.4(4)
C139 C140 C145 C146 139.2(3)
C143 C144 C148 C149 84.7(4)
C139 C144 C148 C149 -92.3(4)
C143 C144 C148 C150 -38.7(4)
C139 C144 C148 C150 144.3(3)
Pb3 O6 C151 C156 154.79(17)
Pb3 O6 C151 C152 -27.4(3)
O6 C151 C152 C153 -180.0(2)
C156 C151 C152 C153 -2.2(3)
O6 C151 C152 C157 0.5(4)
C156 C151 C152 C157 178.3(2)
C151 C152 C153 C154 -0.6(4)
C157 C152 C153 C154 178.9(2)
C152 C153 C154 C155 1.9(4)
C153 C154 C155 C156 -0.3(4)
C154 C155 C156 C151 -2.5(4)
C154 C155 C156 C169 176.9(2)
O6 C151 C156 C155 -178.4(2)
C152 C151 C156 C155 3.7(3)
O6 C151 C156 C169 2.2(3)
C152 C151 C156 C169 -175.7(2)
C153 C152 C157 C158 -70.6(3)
C151 C152 C157 C158 108.9(3)
C153 C152 C157 C162 113.4(3)
C151 C152 C157 C162 -67.1(3)
C162 C157 C158 C159 2.9(3)
C152 C157 C158 C159 -173.0(2)
C162 C157 C158 C163 177.7(2)
C152 C157 C158 C163 1.8(3)
C157 C158 C159 C160 -1.3(3)
C163 C158 C159 C160 -176.2(2)
C158 C159 C160 C161 -0.6(4)
C159 C160 C161 C162 1.0(4)
C160 C161 C162 C157 0.6(4)
C160 C161 C162 C166 179.5(2)
C158 C157 C162 C161 -2.6(3)
C152 C157 C162 C161 173.4(2)
C158 C157 C162 C166 178.5(2)
C152 C157 C162 C166 -5.5(3)
C159 C158 C163 C164 97.6(3)
C157 C158 C163 C164 -77.1(3)
C159 C158 C163 C165 -26.7(3)
C157 C158 C163 C165 158.5(2)
C161 C162 C166 C168 -19.8(3)
C157 C162 C166 C168 159.0(2)
C161 C162 C166 C167 105.7(3)
C157 C162 C166 C167 -75.4(3)
C155 C156 C169 C170 74.8(3)
C151 C156 C169 C170 -105.8(3)
C155 C156 C169 C174 -102.0(3)
C151 C156 C169 C174 77.4(3)
C174 C169 C170 C171 -1.8(4)
C156 C169 C170 C171 -178.6(2)
C174 C169 C170 C175 178.9(2)
C156 C169 C170 C175 2.2(3)
C169 C170 C171 C172 0.2(4)
C175 C170 C171 C172 179.5(2)
C170 C171 C172 C173 1.2(4)
C171 C172 C173 C174 -1.0(4)
C172 C173 C174 C169 -0.6(4)
C172 C173 C174 C178 177.6(3)
C170 C169 C174 C173 2.0(4)
C156 C169 C174 C173 178.8(2)
C170 C169 C174 C178 -176.2(2)
C156 C169 C174 C178 0.6(3)
C171 C170 C175 C176 -66.2(3)
C169 C170 C175 C176 113.0(3)
C171 C170 C175 C177 59.0(3)
C169 C170 C175 C177 -121.7(2)
C173 C174 C178 C179 66.1(4)
C169 C174 C178 C179 -115.7(4)
C173 C174 C178 C180 -63.0(5)
C169 C174 C178 C180 115.2(4)
C173 C174 C178 C80B -91.4(5)
C169 C174 C178 C80B 86.8(5)
C173 C174 C178 C79B 28.4(5)
C169 C174 C178 C79B -153.4(4)
Pb4 O7 C181 C186 -153.51(17)
Pb4 O7 C181 C182 28.5(3)
O7 C181 C182 C183 176.8(2)
C186 C181 C182 C183 -1.2(3)
O7 C181 C182 C187 -5.5(3)
C186 C181 C182 C187 176.4(2)
C181 C182 C183 C184 0.5(4)
C187 C182 C183 C184 -177.1(2)
C182 C183 C184 C185 0.5(4)
C183 C184 C185 C186 -0.9(4)
C184 C185 C186 C181 0.2(4)
C184 C185 C186 C199 -179.8(2)
O7 C181 C186 C185 -177.2(2)
C182 C181 C186 C185 0.9(3)
O7 C181 C186 C199 2.8(3)
C182 C181 C186 C199 -179.1(2)
C183 C182 C187 C188 74.6(3)
C181 C182 C187 C188 -103.0(3)
C183 C182 C187 C192 -109.4(3)
C181 C182 C187 C192 73.0(3)
C192 C187 C188 C189 -0.8(3)
C182 C187 C188 C189 175.1(2)
C192 C187 C188 C193 -177.4(2)
C182 C187 C188 C193 -1.5(3)
C187 C188 C189 C190 -0.3(4)
C193 C188 C189 C190 176.3(2)
C188 C189 C190 C191 1.3(4)
C189 C190 C191 C192 -1.2(4)
C190 C191 C192 C187 0.1(4)
C190 C191 C192 C196 177.4(2)
C188 C187 C192 C191 0.9(3)
C182 C187 C192 C191 -175.0(2)
C188 C187 C192 C196 -176.4(2)
C182 C187 C192 C196 7.6(3)
C189 C188 C193 C94B 32.8(4)
C187 C188 C193 C94B -150.7(3)
C189 C188 C193 C95B -95.2(3)
C187 C188 C193 C95B 81.2(4)
C189 C188 C193 C194 61.8(5)
C187 C188 C193 C194 -121.7(5)
C189 C188 C193 C195 -55.7(5)
C187 C188 C193 C195 120.8(5)
C191 C192 C196 C198 -89.4(3)
C187 C192 C196 C198 87.9(3)
C191 C192 C196 C197 35.4(3)
C187 C192 C196 C197 -147.3(2)
C185 C186 C199 C200 -71.8(3)
C181 C186 C199 C200 108.2(3)
C185 C186 C199 C204 105.4(3)
C181 C186 C199 C204 -74.6(3)
C204 C199 C200 C201 2.0(4)
C186 C199 C200 C201 179.1(2)
C204 C199 C200 C205 -177.5(2)
C186 C199 C200 C205 -0.4(4)
C199 C200 C201 C202 -1.4(4)
C205 C200 C201 C202 178.0(3)
C200 C201 C202 C203 -0.2(4)
C201 C202 C203 C204 1.3(4)
C202 C203 C204 C199 -0.7(4)
C202 C203 C204 C208 -177.8(2)
C200 C199 C204 C203 -0.9(3)
C186 C199 C204 C203 -178.0(2)
C200 C199 C204 C208 176.1(2)
C186 C199 C204 C208 -0.9(3)
C199 C200 C205 C206 -115.8(3)
C201 C200 C205 C206 64.7(3)
C199 C200 C205 C207 120.0(3)
C201 C200 C205 C207 -59.5(3)
C203 C204 C208 C210 -25.6(3)
C199 C204 C208 C210 157.4(2)
C203 C204 C208 C209 97.8(3)
C199 C204 C208 C209 -79.2(3)
Pb4 O8 C211 C216 -149.09(16)
Pb4 O8 C211 C212 33.0(3)
O8 C211 C212 C213 176.8(2)
C216 C211 C212 C213 -1.1(3)
O8 C211 C212 C217 -3.6(3)
C216 C211 C212 C217 178.4(2)
C211 C212 C213 C214 2.1(3)
C217 C212 C213 C214 -177.5(2)
C212 C213 C214 C215 -1.3(4)
C213 C214 C215 C216 -0.5(4)
C214 C215 C216 C211 1.4(4)
C214 C215 C216 C229 -175.4(2)
O8 C211 C216 C215 -178.5(2)
C212 C211 C216 C215 -0.5(3)
O8 C211 C216 C229 -1.9(3)
C212 C211 C216 C229 176.1(2)
C213 C212 C217 C222 -111.9(3)
C211 C212 C217 C222 68.6(3)
C213 C212 C217 C218 71.3(3)
C211 C212 C217 C218 -108.2(2)
C222 C217 C218 C219 -3.8(3)
C212 C217 C218 C219 172.9(2)
C222 C217 C218 C223 177.9(2)
C212 C217 C218 C223 -5.3(3)
C217 C218 C219 C220 0.0(3)
C223 C218 C219 C220 178.3(2)
C218 C219 C220 C221 2.8(4)
C219 C220 C221 C222 -1.7(4)
C220 C221 C222 C217 -2.1(3)
C220 C221 C222 C226 173.4(2)
C218 C217 C222 C221 4.9(3)
C212 C217 C222 C221 -171.9(2)
C218 C217 C222 C226 -170.6(2)
C212 C217 C222 C226 12.6(3)
C219 C218 C223 C225 26.2(3)
C217 C218 C223 C225 -155.6(2)
C219 C218 C223 C224 -99.6(3)
C217 C218 C223 C224 78.7(3)
C221 C222 C226 C228 42.1(3)
C217 C222 C226 C228 -142.4(2)
C221 C222 C226 C227 -80.7(3)
C217 C222 C226 C227 94.7(3)
C215 C216 C229 C234 95.3(3)
C211 C216 C229 C234 -81.4(3)
C215 C216 C229 C230 -80.5(3)
C211 C216 C229 C230 102.8(3)
C234 C229 C230 C231 1.7(4)
C216 C229 C230 C231 177.3(2)
C234 C229 C230 C235 -177.9(2)
C216 C229 C230 C235 -2.2(4)
C229 C230 C231 C232 -1.0(4)
C235 C230 C231 C232 178.6(3)
C230 C231 C232 C233 0.0(5)
C231 C232 C233 C234 0.2(4)
C232 C233 C234 C229 0.5(4)
C232 C233 C234 C238 -179.0(3)
C230 C229 C234 C233 -1.4(4)
C216 C229 C234 C233 -177.2(2)
C230 C229 C234 C238 178.0(2)
C216 C229 C234 C238 2.3(3)
C231 C230 C235 C237 -59.1(7)
C229 C230 C235 C237 120.4(7)
C231 C230 C235 C27B -41.2(7)
C229 C230 C235 C27B 138.4(6)
C231 C230 C235 C26B 86.4(5)
C229 C230 C235 C26B -94.1(4)
C231 C230 C235 C236 61.1(5)
C229 C230 C235 C236 -119.3(5)
C233 C234 C238 C240 -72.5(3)
C229 C234 C238 C240 108.0(3)
C233 C234 C238 C239 52.0(3)
C229 C234 C238 C239 -127.4(3)
C243 O241 C241 C242 -169.1(8)
C243 O24A C24A C24B -126.0(15)
C241 O241 C243 O24A 54(2)
C241 O241 C243 C244 166.5(5)
C24A O24A C243 O241 -58.2(16)
C24A O24A C243 C244 -133.9(11)
C247 O245 C245 C246 -178.7(3)
C245 O245 C247 C248 -179.7(3)
